data_1569452
loop_
_publ_author_name
'Dhara, Ayan'
'Dmitrienko, Anton'
'Hussein, Rahaf N.'
'Sotomayor, Ariel'
'Wilson, Benjamin H.'
'Loeb, Stephen J.'

_publ_section_title
;
 A translationally active ligand based on a [2]rotaxane molecular shuttle
 with a 2,2'-bipyridyl core.
;
_journal_issue 26
_journal_name_full 'Chemical science'
_journal_page_first 7215
_journal_page_last 7220
_journal_paper_doi 10.1039/d3sc01346d
_journal_volume 14
_journal_year 2023
_chemical_formula_moiety 'C131 H137 N13 O2 Zn, 2(C16 H32 O8)'
_chemical_formula_sum 'C163 H201 N13 O18 Zn'
_chemical_formula_weight 2695.73
_space_group_crystal_system triclinic
_space_group_IT_number 2
_space_group_name_Hall '-P 1'
_space_group_name_H-M_alt 'P -1'
_atom_sites_solution_hydrogens mixed
_atom_sites_solution_primary dual
_audit_creation_date 2023-02-16
_audit_creation_method
;
Olex2 1.5
(compiled 2022.04.07 svn.rca3783a0 for OlexSys, GUI svn.r6498)
;
_audit_update_record
;
2023-03-13 deposited with the CCDC.	2023-06-05 downloaded from the CCDC.
;
_cell_angle_alpha 69.998(2)
_cell_angle_beta 78.914(2)
_cell_angle_gamma 81.231(2)
_cell_formula_units_Z 2
_cell_length_a 19.9646(12)
_cell_length_b 21.9566(14)
_cell_length_c 22.5133(15)
_cell_measurement_reflns_used 9786
_cell_measurement_temperature 170.0(1)
_cell_measurement_theta_max 22.989
_cell_measurement_theta_min 2.167
_cell_volume 9060.2(10)
_computing_cell_refinement 'SAINT V8.40B (?, 2016)'
_computing_data_reduction 'SAINT V8.40B (?, 2016)'
_computing_molecular_graphics 'Olex2 1.5 (Dolomanov et al., 2009)'
_computing_publication_material 'Olex2 1.5 (Dolomanov et al., 2009)'
_computing_structure_refinement 'XL  (Sheldrick, 2008)'
_computing_structure_solution 'SHELXT 2018/2 (Sheldrick, 2018)'
_diffrn_ambient_temperature 170.0(1)
_diffrn_measured_fraction_theta_full 0.998
_diffrn_measured_fraction_theta_max 0.998
_diffrn_measurement_device_type 'Bruker Venture D8'
_diffrn_measurement_method '\f and \w scans'
_diffrn_radiation_type MoK\a
_diffrn_radiation_wavelength 0.71073
_diffrn_reflns_av_R_equivalents 0.1240
_diffrn_reflns_av_unetI/netI 0.0689
_diffrn_reflns_Laue_measured_fraction_full 0.998
_diffrn_reflns_Laue_measured_fraction_max 0.998
_diffrn_reflns_limit_h_max 23
_diffrn_reflns_limit_h_min -23
_diffrn_reflns_limit_k_max 26
_diffrn_reflns_limit_k_min -26
_diffrn_reflns_limit_l_max 26
_diffrn_reflns_limit_l_min -26
_diffrn_reflns_number 368177
_diffrn_reflns_point_group_measured_fraction_full 0.998
_diffrn_reflns_point_group_measured_fraction_max 0.998
_diffrn_reflns_theta_full 25.027
_diffrn_reflns_theta_max 25.027
_diffrn_reflns_theta_min 1.879
_diffrn_source_current 1.4
_diffrn_source_power 0.07
_diffrn_source_voltage 50.0
_diffrn_standards_number 0
_exptl_absorpt_coefficient_mu 0.192
_exptl_absorpt_correction_T_max 0.7457
_exptl_absorpt_correction_T_min 0.7093
_exptl_absorpt_correction_type multi-scan
_exptl_absorpt_process_details
;
SADABS-2016/2 (Bruker,2016/2) was used for absorption correction.
wR2(int) was 0.0751 before and 0.0645 after correction.
The Ratio of minimum to maximum transmission is 0.9512.
The \l/2 correction factor is Not present.
;
_exptl_crystal_colour yellow
_exptl_crystal_colour_primary yellow
_exptl_crystal_density_diffrn 0.988
_exptl_crystal_description block
_exptl_crystal_F_000 2888
_exptl_crystal_recrystallization_method 'Re-crystallisation from solvent: DMF - isopropyl ether'
_exptl_crystal_size_max 0.12
_exptl_crystal_size_mid 0.115
_exptl_crystal_size_min 0.098
_refine_diff_density_max 1.126
_refine_diff_density_min -0.678
_refine_diff_density_rms 0.082
_refine_ls_extinction_method none
_refine_ls_goodness_of_fit_ref 1.197
_refine_ls_hydrogen_treatment constr
_refine_ls_matrix_type full
_refine_ls_number_parameters 1766
_refine_ls_number_reflns 31970
_refine_ls_number_restraints 225
_refine_ls_restrained_S_all 1.197
_refine_ls_R_factor_all 0.1795
_refine_ls_R_factor_gt 0.1115
_refine_ls_shift/su_max 3.005
_refine_ls_shift/su_mean 0.050
_refine_ls_structure_factor_coef Fsqd
_refine_ls_weighting_details 'w=1/[\s^2^(Fo^2^)+(0.2000P)^2^] where P=(Fo^2^+2Fc^2^)/3'
_refine_ls_weighting_scheme calc
_refine_ls_wR_factor_gt 0.3123
_refine_ls_wR_factor_ref 0.3687
_reflns_Friedel_coverage 0.000
_reflns_number_gt 16346
_reflns_number_total 31970
_reflns_threshold_expression 'I > 2\s(I)'
_cod_data_source_file d3sc01346d2.cif
_cod_data_source_block mo_lzn_ntf2_170_0m
_cod_depositor_comments 'Adding full bibliography for 1569451--1569452.cif.'
_cod_database_code 1569452
_shelx_shelxl_version_number 2018/3
_shelx_space_group_comment
;
The symmetry employed for this shelxl refinement is uniquely defined
by the following loop, which should always be used as a source of
symmetry information in preference to the above space-group names.
They are only intended as comments.
;
_shelx_estimated_absorpt_t_max 0.981
_shelx_estimated_absorpt_t_min 0.977
_olex2_refinement_description
;
1. Fixed Uiso
 At 1.2 times of:
  All C(H) groups, All C(H,H) groups, All C(H,H,H,H) groups, All N(H) groups
 At 1.5 times of:
  All C(H,H,H) groups, All O(H,H) groups
2. Restrained distances
 C97-C98A
 2.391 with sigma of 0.001
 C126-C1E
 2.39 with sigma of 0.02
 C64-C61 \\sim C61-C62
 with sigma of 0.02
 C64-C61 \\sim C61-C63
 with sigma of 0.02
 C62-C61 \\sim C61-C63
 with sigma of 0.02
 C62-C64 \\sim C64-C63
 with sigma of 0.02
 C64-C63 \\sim C63-C62
 with sigma of 0.02
 C128-C127 \\sim C126-C125 \\sim C124-C123 \\sim C122-C121 \\sim C120-C119
\\sim C118-C117 \\sim C116-
 C115 \\sim C114-C113
 with sigma of 0.02
 C125-O15 \\sim O15-C124
 with sigma of 0.02
 C121-O13 \\sim O13-C120
 with sigma of 0.02
 C119-O12 \\sim O12-C118
 with sigma of 0.02
 C117-O11 \\sim O11-C116
 with sigma of 0.02
 C127-O16 \\sim O16-C126
 with sigma of 0.02
 C115-O18 \\sim O18-C114
 with sigma of 0.02
 C123-O14 \\sim O14-C122
 with sigma of 0.02
 C113-O17 \\sim O17-C128
 with sigma of 0.02
 C61-C62 \\sim C61-C62A
 with sigma of 0.02
 C61-C63 \\sim C61-C63A
 with sigma of 0.02
 C61-C64 \\sim C61-C64A
 with sigma of 0.02
 C108-O6 \\sim O6-C107
 with sigma of 0.02
 C104-O4 \\sim O4-C103
 with sigma of 0.02
 C106-O5 \\sim O5-C105
 with sigma of 0.02
 C102-O3 \\sim O3-C101
 with sigma of 0.02
 C112-O8 \\sim O8-C111
 with sigma of 0.02
 C100-C101 \\sim C102-C103 \\sim C104-C105 \\sim C106-C107 \\sim C108-C109
\\sim C110-C111 \\sim C112-
 C97
 with sigma of 0.02
 C110-O7 \\sim O7-C109
 with sigma of 0.02
 O10-C98 \\sim O10-C98A
 with sigma of 0.04
 O9-C98 \\sim O9-C98A
 with sigma of 0.02
 C98A-C99 \\sim C100-C101 \\sim C102-C103 \\sim C104-C105 \\sim C106-C107 \\sim
C108-C109 \\sim C110-
 C111 \\sim C112-C97
 with sigma of 0.01
 C98-O9 \\sim O9-C98A
 with sigma of 0.001
 O9-C98 \\sim O10-C100 \\sim O3-C102 \\sim O4-C104 \\sim O5-C106 \\sim O6-C108
\\sim O7-C110 \\sim O8-C112
 with sigma of 0.001
 C141-C146 \\sim C141-C1B
 with sigma of 0.02
 C141-C145 \\sim C141-C1A
 with sigma of 0.04
 C144-C142 \\sim C144-C1C
 with sigma of 0.04
 C141-C143 \\sim C141-C1D
 with sigma of 0.04
 C144-C146 \\sim C144-C1B
 with sigma of 0.04
 C143-C142 \\sim C1D-C1C
 with sigma of 0.02
 C141-C142 \\sim C141-C1C
 with sigma of 0.02
 C144-C143 \\sim C144-C1D
 with sigma of 0.02
 C144-C145 \\sim C144-C1A
 with sigma of 0.02
 C146-C145 \\sim C1B-C1A
 with sigma of 0.02
 C127-C128 \\sim C1E-C1F
 with sigma of 0.02
 O16-C127 \\sim O16-C1E
 with sigma of 0.02
 O17-C127 \\sim O17-C1E
 with sigma of 0.04
 O16-C128 \\sim O16-C1F
 with sigma of 0.04
 O17-C128 \\sim O17-C1F
 with sigma of 0.02
 C22-C20 \\sim C20-C21
 with sigma of 0.0001
 C20-C21 \\sim C21-C22
 with sigma of 0.0001
 C162-N13 \\sim N13-C163
 with sigma of 0.001
3. Uiso/Uaniso restraints and constraints
Uanis(C126) \\sim Ueq, Uanis(C125) \\sim Ueq: with sigma of 0.0001 and sigma
for terminal atoms of 0.0002
Uanis(C64) = Uanis(C62A) = Uanis(C62) = Uanis(C63A) = Uanis(C63) = Uanis(C64A)
Uanis(C98) = Uanis(C98A)
Uanis(C146) = Uanis(C1B)
Uanis(C1C) = Uanis(C142)
Uanis(C145) = Uanis(C1A)
Uanis(C143) = Uanis(C1D)
Uanis(C127) = Uanis(C1E) = Uanis(C128) = Uanis(C1F)
Uanis(C86) = Uanis(C84) = Uanis(C85)
Uanis(C21) = Uanis(C20) = Uanis(C22)
Uanis(C95) = Uanis(C96) = Uanis(C94)
4. Rigid body (RIGU) restrains
 C19, C20, C21, C22
 with sigma for 1-2 distances of 0.004 and sigma for 1-3 distances of 0.004
 N13, C161, C162, C163
 with sigma for 1-2 distances of 0.004 and sigma for 1-3 distances of 0.004
5. Others
 Sof(C62A)=Sof(H62D)=Sof(H62E)=Sof(H62F)=Sof(C63A)=Sof(H63D)=Sof(H63E)=
 Sof(H63F)=Sof(C64A)=Sof(H64D)=Sof(H64E)=Sof(H64F)=1-FVAR(1)
 Sof(C62)=Sof(H62A)=Sof(H62B)=Sof(H62C)=Sof(C63)=Sof(H63A)=Sof(H63B)=Sof(H63C)=
 Sof(C64)=Sof(H64A)=Sof(H64B)=Sof(H64C)=FVAR(1)
 Sof(H99C)=Sof(H99D)=Sof(C98A)=Sof(H98C)=Sof(H98D)=1-FVAR(2)
 Sof(H99A)=Sof(H99B)=Sof(C98)=Sof(H98A)=Sof(H98B)=FVAR(2)
 Sof(C1A)=Sof(H1AA)=Sof(C1B)=Sof(H1BA)=Sof(C1C)=Sof(H1C)=Sof(C1D)=Sof(H1D)=1-
 FVAR(3)
 Sof(C142)=Sof(H142)=Sof(C143)=Sof(H143)=Sof(C145)=Sof(H145)=Sof(C146)=
 Sof(H146)=FVAR(3)
 Sof(C1E)=Sof(H1EA)=Sof(H1EB)=Sof(C1F)=Sof(H1FA)=Sof(H1FB)=1-FVAR(4)
 Sof(C127)=Sof(H12O)=Sof(H12P)=Sof(C128)=Sof(H12Q)=Sof(H12R)=FVAR(4)
 Fixed Sof: H3(0.5) H4(0.5) H9(0.5) H10(0.5)
6.a Rotating group:
 O1(H1A,H1B)
6.b Secondary CH2 refined with riding coordinates:
 C97(H97A,H97B), C99(H99A,H99B), C99(H99C,H99D), C100(H10B,H10C), C101(H10D,
 H10E), C102(H10F,H10G), C103(H10H,H10I), C104(H10J,H10K), C105(H10L,H10M),
 C106(H10N,H10O), C107(H10P,H10Q), C108(H10R,H10S), C109(H10T,H10U), C110(H11O,
 H11P), C111(H11Q,H11R), C112(H11S,H11T), C98(H98A,H98B), C98A(H98C,H98D),
 C113(H11A,H11B), C114(H11C,H11D), C115(H11E,H11F), C116(H11G,H11H), C117(H11I,
 H11J), C118(H11K,H11L), C119(H11M,H11N), C120(H12A,H12B), C121(H12C,H12D),
 C122(H12E,H12F), C123(H12G,H12H), C124(H12I,H12J), C125(H12K,H12L), C126(H12M,
 H12N), C127(H12O,H12P), C128(H12Q,H12R), C1E(H1EA,H1EB), C1F(H1FA,H1FB)
6.c Aromatic/amide H refined with riding coordinates:
 N3(H3), N4(H4), N5(H5), N9(H9), N10(H10), N12(H12), C2(H2), C3(H3A), C5(H5A),
 C10(H10A), C11(H11), C14(H14), C15(H15), C17(H17), C18(H18), C24(H24),
 C25(H25), C27(H27), C28(H28), C34(H34), C35(H35), C37(H37), C42(H42), C43(H43),
  C46(H46), C47(H47), C49(H49), C50(H50), C56(H56), C57(H57), C59(H59),
 C60(H60), C66(H66), C67(H67), C69(H69), C73(H73), C74(H74), C78(H78), C79(H79),
  C81(H81), C82(H82), C88(H88), C89(H89), C91(H91), C92(H92), C130(H130),
 C131(H131), C133(H133), C138(H138), C139(H139), C152(H152), C153(H153),
 C155(H155), C156(H156), C161(H161), C142(H142), C143(H143), C145(H145),
 C146(H146), C1A(H1AA), C1B(H1BA), C1C(H1C), C1D(H1D)
6.d Idealised Me refined as rotating group:
 C20(H20A,H20B,H20C), C21(H21A,H21B,H21C), C22(H22A,H22B,H22C), C30(H30A,H30B,
 H30C), C31(H31A,H31B,H31C), C32(H32A,H32B,H32C), C52(H52A,H52B,H52C), C53(H53A,
 H53B,H53C), C54(H54A,H54B,H54C), C84(H84A,H84B,H84C), C85(H85A,H85B,H85C),
 C86(H86A,H86B,H86C), C94(H94A,H94B,H94C), C95(H95A,H95B,H95C), C96(H96A,H96B,
 H96C), C148(H14A,H14B,H14C), C149(H14D,H14E,H14F), C150(H15A,H15B,H15C),
 C158(H15D,H15E,H15F), C159(H15G,H15H,H15I), C160(H16A,H16B,H16C), C162(H16D,
 H16E,H16F), C163(H16G,H16H,H16I), C62(H62A,H62B,H62C), C63(H63A,H63B,H63C),
 C64(H64A,H64B,H64C), C62A(H62D,H62E,H62F), C63A(H63D,H63E,H63F), C64A(H64D,
 H64E,H64F)
;
_smtbx_masks_void_probe_radius 1.2
_smtbx_masks_void_truncation_radius 1.2
_olex2_exptl_crystal_mounting_method 'on a glass microloop covered with perfluoroether oil.'
_olex2_submission_special_instructions 'No special instructions were received'

loop_
_space_group_symop_operation_xyz
'x, y, z'
'-x, -y, -z'

loop_
_atom_site_label
_atom_site_type_symbol
_atom_site_fract_x
_atom_site_fract_y
_atom_site_fract_z
_atom_site_U_iso_or_equiv
_atom_site_adp_type
_atom_site_occupancy
_atom_site_site_symmetry_order
_atom_site_calc_flag
_atom_site_refinement_flags_posn
_atom_site_refinement_flags_adp
_atom_site_refinement_flags_occupancy
_atom_site_disorder_assembly
_atom_site_disorder_group
Zn1 Zn 0.43586(3) 0.71402(3) 0.30241(3) 0.0579(2) Uani 1 1 d . . . . .
O1 O 0.3907(2) 0.6234(2) 0.3485(2) 0.0964(14) Uani 1 1 d . . . . .
H1A H 0.392599 0.595928 0.389138 0.145 Uiso 1 1 d R U . . .
H1B H 0.365253 0.603811 0.332149 0.145 Uiso 1 1 d R U . . .
O2 O 0.4618(2) 0.6988(2) 0.3959(2) 0.0881(13) Uani 1 1 d . . . . .
N1 N 0.50240(18) 0.79204(18) 0.2672(2) 0.0521(10) Uani 1 1 d . . . . .
N2 N 0.53099(18) 0.66466(17) 0.28102(19) 0.0478(10) Uani 1 1 d . . . . .
N3 N 0.56601(19) 0.46566(17) 0.2920(2) 0.0526(10) Uani 1 1 d . . . . .
H3 H 0.521812 0.478138 0.296102 0.063 Uiso 0.5 1 calc R U P . .
N4 N 0.6790(2) 0.46646(18) 0.2842(2) 0.0605(12) Uani 1 1 d . . . . .
H4 H 0.718665 0.480068 0.283015 0.073 Uiso 0.5 1 calc R U P . .
N5 N 0.4557(2) 1.00433(19) 0.2134(2) 0.0644(12) Uani 1 1 d . . . . .
H5 H 0.418180 0.987904 0.213247 0.077 Uiso 1 1 calc R U . . .
N6 N 0.5655(2) 1.00820(19) 0.2211(2) 0.0654(12) Uani 1 1 d . . . . .
N7 N 0.38407(18) 0.72582(19) 0.2218(2) 0.0523(10) Uani 1 1 d . . . . .
N8 N 0.34239(19) 0.76405(19) 0.3262(2) 0.0547(11) Uani 1 1 d . . . . .
N9 N 0.17264(19) 0.8330(2) 0.4848(2) 0.0630(12) Uani 1 1 d . . . . .
H9 H 0.134986 0.831979 0.470388 0.076 Uiso 0.5 1 calc R U P . .
N10 N 0.2846(2) 0.8225(2) 0.4921(2) 0.0642(12) Uani 1 1 d . . . . .
H10 H 0.329362 0.814150 0.484583 0.077 Uiso 0.5 1 calc R U P . .
N11 N 0.33294(19) 0.67996(19) 0.0431(2) 0.0537(10) Uani 1 1 d . . . . .
N12 N 0.44566(18) 0.67171(18) 0.04317(19) 0.0490(10) Uani 1 1 d . . . . .
H12 H 0.484787 0.674894 0.053907 0.059 Uiso 1 1 calc R U . . .
N13 N 0.4753(13) 0.6389(9) 0.4995(8) 0.56(2) Uani 1 1 d D . . . .
C1 C 0.5699(2) 0.7697(2) 0.2591(3) 0.0517(12) Uani 1 1 d . . . . .
C2 C 0.6203(2) 0.8118(2) 0.2404(3) 0.0701(16) Uani 1 1 d . . . . .
H2 H 0.667272 0.795546 0.235600 0.084 Uiso 1 1 calc R U . . .
C3 C 0.6025(3) 0.8772(2) 0.2287(3) 0.0657(15) Uani 1 1 d . . . . .
H3A H 0.636979 0.906544 0.215166 0.079 Uiso 1 1 calc R U . . .
C4 C 0.5350(3) 0.8997(2) 0.2368(3) 0.0594(14) Uani 1 1 d . . . . .
C5 C 0.4857(2) 0.8549(2) 0.2574(3) 0.0554(13) Uani 1 1 d . . . . .
H5A H 0.438675 0.870250 0.264516 0.066 Uiso 1 1 calc R U . . .
C6 C 0.5176(3) 0.9713(2) 0.2243(3) 0.0598(14) Uani 1 1 d . . . . .
C7 C 0.4631(3) 1.0692(2) 0.2026(3) 0.0655(14) Uani 1 1 d . . . . .
C8 C 0.5319(3) 1.0706(3) 0.2078(3) 0.0686(15) Uani 1 1 d . . . . .
C9 C 0.5598(3) 1.1303(3) 0.1990(3) 0.0716(16) Uani 1 1 d . . . . .
C10 C 0.5116(4) 1.1849(3) 0.1852(3) 0.090(2) Uani 1 1 d . . . . .
H10A H 0.526155 1.226248 0.178579 0.107 Uiso 1 1 calc R U . . .
C11 C 0.4434(3) 1.1819(3) 0.1805(3) 0.0829(19) Uani 1 1 d . . . . .
H11 H 0.413693 1.220989 0.172789 0.099 Uiso 1 1 calc R U . . .
C12 C 0.4170(3) 1.1256(3) 0.1864(3) 0.0693(15) Uani 1 1 d . . . . .
C13 C 0.3455(3) 1.1263(3) 0.1762(3) 0.0827(19) Uani 1 1 d . . . . .
C14 C 0.2913(4) 1.1575(3) 0.2057(4) 0.099(2) Uani 1 1 d . . . . .
H14 H 0.298797 1.177641 0.234757 0.118 Uiso 1 1 calc R U . . .
C15 C 0.2247(4) 1.1596(4) 0.1927(5) 0.124(3) Uani 1 1 d . . . . .
H15 H 0.186724 1.179773 0.213866 0.148 Uiso 1 1 calc R U . . .
C16 C 0.2155(4) 1.1317(4) 0.1486(6) 0.123(3) Uani 1 1 d . . . . .
C17 C 0.2674(4) 1.1013(4) 0.1219(4) 0.109(3) Uani 1 1 d . . . . .
H17 H 0.259868 1.081168 0.092819 0.130 Uiso 1 1 calc R U . . .
C18 C 0.3329(4) 1.0977(3) 0.1350(4) 0.094(2) Uani 1 1 d . . . . .
H18 H 0.369632 1.075016 0.115080 0.113 Uiso 1 1 calc R U . . .
C19 C 0.1415(6) 1.1311(5) 0.1357(8) 0.199(5) Uani 1 1 d . . . . .
C20 C 0.1256(4) 1.06874(15) 0.13937(16) 0.209(4) Uani 1 1 d D . . . .
H20A H 0.134880 1.036875 0.180370 0.314 Uiso 1 1 calc R U . . .
H20B H 0.153968 1.055607 0.104318 0.314 Uiso 1 1 calc R U . . .
H20C H 0.077062 1.070808 0.135917 0.314 Uiso 1 1 calc R U . . .
C21 C 0.0868(4) 1.16931(15) 0.16314(16) 0.209(4) Uani 1 1 d D . . . .
H21A H 0.047662 1.178235 0.140050 0.314 Uiso 1 1 calc R U . . .
H21B H 0.103036 1.210507 0.159693 0.314 Uiso 1 1 calc R U . . .
H21C H 0.072794 1.145061 0.208274 0.314 Uiso 1 1 calc R U . . .
C22 C 0.1421(4) 1.17272(15) 0.05631(16) 0.209(4) Uani 1 1 d D . . . .
H22A H 0.159344 1.143024 0.031557 0.314 Uiso 1 1 calc R U . . .
H22B H 0.171956 1.208054 0.043178 0.314 Uiso 1 1 calc R U . . .
H22C H 0.095443 1.190980 0.048555 0.314 Uiso 1 1 calc R U . . .
C23 C 0.6317(3) 1.1345(3) 0.1982(3) 0.0732(16) Uani 1 1 d . . . . .
C24 C 0.6627(4) 1.1910(3) 0.1644(4) 0.092(2) Uani 1 1 d . . . . .
H24 H 0.634732 1.229399 0.145692 0.111 Uiso 1 1 calc R U . . .
C25 C 0.7335(4) 1.1940(3) 0.1564(4) 0.098(2) Uani 1 1 d . . . . .
H25 H 0.752483 1.233626 0.131150 0.118 Uiso 1 1 calc R U . . .
C26 C 0.7768(4) 1.1396(3) 0.1852(4) 0.088(2) Uani 1 1 d . . . . .
C27 C 0.7455(4) 1.0843(3) 0.2224(3) 0.0869(19) Uani 1 1 d . . . . .
H27 H 0.772718 1.046998 0.244482 0.104 Uiso 1 1 calc R U . . .
C28 C 0.6747(3) 1.0816(3) 0.2286(3) 0.0768(17) Uani 1 1 d . . . . .
H28 H 0.655417 1.042320 0.254498 0.092 Uiso 1 1 calc R U . . .
C29 C 0.8528(4) 1.1446(4) 0.1735(4) 0.099(2) Uani 1 1 d . . . . .
C30 C 0.8697(4) 1.1966(4) 0.1973(4) 0.108(2) Uani 1 1 d . . . . .
H30A H 0.848857 1.239132 0.173368 0.162 Uiso 1 1 calc R U . . .
H30B H 0.919559 1.197402 0.190951 0.162 Uiso 1 1 calc R U . . .
H30C H 0.851639 1.186655 0.242898 0.162 Uiso 1 1 calc R U . . .
C31 C 0.8780(5) 1.1615(6) 0.1028(5) 0.149(4) Uani 1 1 d . . . . .
H31A H 0.866822 1.128291 0.087243 0.224 Uiso 1 1 calc R U . . .
H31B H 0.927849 1.163202 0.095013 0.224 Uiso 1 1 calc R U . . .
H31C H 0.855945 1.204014 0.080298 0.224 Uiso 1 1 calc R U . . .
C32 C 0.8920(4) 1.0800(4) 0.2086(5) 0.128(3) Uani 1 1 d . . . . .
H32A H 0.877705 1.069610 0.254837 0.192 Uiso 1 1 calc R U . . .
H32B H 0.941358 1.084385 0.198310 0.192 Uiso 1 1 calc R U . . .
H32C H 0.881818 1.044969 0.194936 0.192 Uiso 1 1 calc R U . . .
C33 C 0.5859(2) 0.6995(2) 0.2701(3) 0.0576(13) Uani 1 1 d . . . . .
C34 C 0.6513(2) 0.6685(2) 0.2713(3) 0.0701(17) Uani 1 1 d . . . . .
H34 H 0.688888 0.692521 0.266275 0.084 Uiso 1 1 calc R U . . .
C35 C 0.6622(3) 0.6029(2) 0.2797(3) 0.0699(17) Uani 1 1 d . . . . .
H35 H 0.707292 0.581536 0.281009 0.084 Uiso 1 1 calc R U . . .
C36 C 0.6066(2) 0.5677(2) 0.2865(3) 0.0544(13) Uani 1 1 d . . . . .
C37 C 0.5432(2) 0.6015(2) 0.2872(3) 0.0541(13) Uani 1 1 d . . . . .
H37 H 0.504908 0.578265 0.292546 0.065 Uiso 1 1 calc R U . . .
C38 C 0.6165(2) 0.4993(2) 0.2891(3) 0.0528(12) Uani 1 1 d . . . . .
C39 C 0.6677(2) 0.4068(2) 0.2816(3) 0.0592(14) Uani 1 1 d . . . . .
C40 C 0.5975(2) 0.4062(2) 0.2871(3) 0.0555(13) Uani 1 1 d . . . . .
C41 C 0.5684(2) 0.3526(2) 0.2843(3) 0.0546(13) Uani 1 1 d . . . . .
C42 C 0.6140(3) 0.3010(3) 0.2773(3) 0.0671(15) Uani 1 1 d . . . . .
H42 H 0.596955 0.263299 0.276306 0.080 Uiso 1 1 calc R U . . .
C43 C 0.6847(3) 0.3023(2) 0.2717(3) 0.0722(16) Uani 1 1 d . . . . .
H43 H 0.713993 0.266306 0.264498 0.087 Uiso 1 1 calc R U . . .
C44 C 0.7142(2) 0.3532(2) 0.2759(3) 0.0664(15) Uani 1 1 d . . . . .
C45 C 0.7896(3) 0.3525(3) 0.2729(3) 0.0779(18) Uani 1 1 d . . . . .
C46 C 0.8231(3) 0.4068(3) 0.2393(4) 0.093(2) Uani 1 1 d . . . . .
H46 H 0.798832 0.445375 0.215624 0.111 Uiso 1 1 calc R U . . .
C47 C 0.8945(3) 0.4053(4) 0.2401(4) 0.111(3) Uani 1 1 d . . . . .
H47 H 0.917028 0.443152 0.215739 0.133 Uiso 1 1 calc R U . . .
C48 C 0.9315(3) 0.3526(4) 0.2736(4) 0.100(2) Uani 1 1 d . . . . .
C49 C 0.8967(3) 0.2977(4) 0.3058(4) 0.102(2) Uani 1 1 d . . . . .
H49 H 0.921148 0.258656 0.328483 0.122 Uiso 1 1 calc R U . . .
C50 C 0.8272(3) 0.2982(3) 0.3058(4) 0.088(2) Uani 1 1 d . . . . .
H50 H 0.805044 0.259859 0.329187 0.106 Uiso 1 1 calc R U . . .
C51 C 1.0058(3) 0.3507(4) 0.2754(5) 0.113(3) Uani 1 1 d . . . . .
C52 C 1.0481(4) 0.2961(6) 0.2524(6) 0.166(4) Uani 1 1 d . . . . .
H52A H 1.096574 0.296156 0.254743 0.248 Uiso 1 1 calc R U . . .
H52B H 1.042497 0.303262 0.208176 0.248 Uiso 1 1 calc R U . . .
H52C H 1.032057 0.253997 0.279821 0.248 Uiso 1 1 calc R U . . .
C53 C 1.0147(4) 0.3415(6) 0.3441(6) 0.154(4) Uani 1 1 d . . . . .
H53A H 0.992182 0.303384 0.373393 0.231 Uiso 1 1 calc R U . . .
H53B H 0.993935 0.380288 0.355391 0.231 Uiso 1 1 calc R U . . .
H53C H 1.063638 0.334971 0.347565 0.231 Uiso 1 1 calc R U . . .
C54 C 1.0356(4) 0.4163(6) 0.2312(6) 0.184(5) Uani 1 1 d . . . . .
H54A H 1.011279 0.452316 0.245527 0.276 Uiso 1 1 calc R U . . .
H54B H 1.029536 0.424095 0.186953 0.276 Uiso 1 1 calc R U . . .
H54C H 1.084504 0.413497 0.233629 0.276 Uiso 1 1 calc R U . . .
C55 C 0.4932(3) 0.3513(2) 0.2903(3) 0.0588(14) Uani 1 1 d . . . . .
C56 C 0.4663(3) 0.3278(3) 0.2499(3) 0.0834(19) Uani 1 1 d . . . . .
H56 H 0.497264 0.312131 0.219455 0.100 Uiso 1 1 calc R U . . .
C57 C 0.3977(4) 0.3266(3) 0.2524(4) 0.098(2) Uani 1 1 d . . . . .
H57 H 0.382019 0.309974 0.224233 0.118 Uiso 1 1 calc R U . . .
C58 C 0.3509(4) 0.3492(3) 0.2954(5) 0.098(3) Uani 1 1 d . . . . .
C59 C 0.3761(3) 0.3716(3) 0.3376(4) 0.092(2) Uani 1 1 d . . . . .
H59 H 0.345038 0.385494 0.369131 0.111 Uiso 1 1 calc R U . . .
C60 C 0.4466(3) 0.3735(3) 0.3333(3) 0.0750(17) Uani 1 1 d . . . . .
H60 H 0.462643 0.390720 0.360889 0.090 Uiso 1 1 calc R U . . .
C61 C 0.2734(4) 0.3491(3) 0.2987(6) 0.139(4) Uani 1 1 d D . . . .
C65 C 0.3164(2) 0.7467(3) 0.2341(3) 0.0615(14) Uani 1 1 d . . . . .
C66 C 0.2733(3) 0.7553(3) 0.1908(3) 0.0730(17) Uani 1 1 d . . . . .
H66 H 0.227375 0.773329 0.198185 0.088 Uiso 1 1 calc R U . . .
C67 C 0.2962(2) 0.7380(3) 0.1372(3) 0.0680(15) Uani 1 1 d . . . . .
H67 H 0.265772 0.742663 0.107871 0.082 Uiso 1 1 calc R U . . .
C68 C 0.3651(2) 0.7131(2) 0.1253(3) 0.0568(13) Uani 1 1 d . . . . .
C69 C 0.4058(2) 0.7085(2) 0.1698(3) 0.0530(13) Uani 1 1 d . . . . .
H69 H 0.452381 0.691779 0.162827 0.064 Uiso 1 1 calc R U . . .
C70 C 0.3826(2) 0.6889(2) 0.0703(3) 0.0521(12) Uani 1 1 d . . . . .
C71 C 0.4379(2) 0.6482(2) -0.0045(2) 0.0473(12) Uani 1 1 d . . . . .
C72 C 0.4846(2) 0.6221(2) -0.0461(3) 0.0520(12) Uani 1 1 d . . . . .
C73 C 0.4552(3) 0.6018(2) -0.0860(3) 0.0616(14) Uani 1 1 d . . . . .
H73 H 0.484724 0.584238 -0.115811 0.074 Uiso 1 1 calc R U . . .
C74 C 0.3855(3) 0.6057(3) -0.0852(3) 0.0668(15) Uani 1 1 d . . . . .
H74 H 0.369252 0.590269 -0.113889 0.080 Uiso 1 1 calc R U . . .
C75 C 0.3378(2) 0.6314(2) -0.0435(3) 0.0553(13) Uani 1 1 d . . . . .
C76 C 0.3663(2) 0.6534(2) -0.0033(2) 0.0490(12) Uani 1 1 d . . . . .
C77 C 0.2627(3) 0.6320(3) -0.0409(3) 0.0628(15) Uani 1 1 d . . . . .
C78 C 0.2350(3) 0.6289(3) -0.0911(3) 0.0787(17) Uani 1 1 d . . . . .
H78 H 0.264390 0.627449 -0.129195 0.094 Uiso 1 1 calc R U . . .
C79 C 0.1647(3) 0.6278(3) -0.0872(4) 0.0845(19) Uani 1 1 d . . . . .
H79 H 0.147638 0.625305 -0.122774 0.101 Uiso 1 1 calc R U . . .
C80 C 0.1189(3) 0.6302(3) -0.0334(4) 0.092(2) Uani 1 1 d . . . . .
C81 C 0.1474(3) 0.6335(5) 0.0169(4) 0.122(3) Uani 1 1 d . . . . .
H81 H 0.118287 0.634512 0.055271 0.146 Uiso 1 1 calc R U . . .
C82 C 0.2173(3) 0.6353(4) 0.0126(4) 0.106(3) Uani 1 1 d . . . . .
H82 H 0.234414 0.638837 0.047698 0.127 Uiso 1 1 calc R U . . .
C83 C 0.0437(4) 0.6282(5) -0.0286(5) 0.126(3) Uani 1 1 d . . . . .
C84 C 0.0250(5) 0.6096(7) -0.0814(7) 0.217(4) Uani 1 1 d . . . . .
H84A H 0.032766 0.645224 -0.121833 0.326 Uiso 1 1 calc R U . . .
H84B H -0.023413 0.601366 -0.071587 0.326 Uiso 1 1 calc R U . . .
H84C H 0.053526 0.570220 -0.085013 0.326 Uiso 1 1 calc R U . . .
C85 C 0.0050(5) 0.6902(7) -0.0228(8) 0.217(4) Uani 1 1 d . . . . .
H85A H -0.025277 0.681221 0.018432 0.326 Uiso 1 1 calc R U . . .
H85B H -0.022507 0.709405 -0.057535 0.326 Uiso 1 1 calc R U . . .
H85C H 0.037385 0.720708 -0.025394 0.326 Uiso 1 1 calc R U . . .
C86 C 0.0162(5) 0.5752(7) 0.0350(8) 0.217(4) Uani 1 1 d . . . . .
H86A H 0.049861 0.536986 0.043555 0.326 Uiso 1 1 calc R U . . .
H86B H -0.027179 0.562491 0.030679 0.326 Uiso 1 1 calc R U . . .
H86C H 0.008669 0.592962 0.070403 0.326 Uiso 1 1 calc R U . . .
C87 C 0.5600(2) 0.6154(2) -0.0465(3) 0.0547(13) Uani 1 1 d . . . . .
C88 C 0.5943(3) 0.6686(3) -0.0534(3) 0.0683(15) Uani 1 1 d . . . . .
H88 H 0.568859 0.709699 -0.057461 0.082 Uiso 1 1 calc R U . . .
C89 C 0.6634(3) 0.6632(3) -0.0545(3) 0.0739(17) Uani 1 1 d . . . . .
H89 H 0.684649 0.700767 -0.059004 0.089 Uiso 1 1 calc R U . . .
C90 C 0.7031(3) 0.6060(3) -0.0493(3) 0.0807(18) Uani 1 1 d . . . . .
C91 C 0.6692(3) 0.5517(3) -0.0437(3) 0.0821(19) Uani 1 1 d . . . . .
H91 H 0.694992 0.510871 -0.040212 0.098 Uiso 1 1 calc R U . . .
C92 C 0.6002(3) 0.5570(3) -0.0431(3) 0.0714(16) Uani 1 1 d . . . . .
H92 H 0.579054 0.520014 -0.040298 0.086 Uiso 1 1 calc R U . . .
C93 C 0.7797(3) 0.5981(4) -0.0484(5) 0.111(3) Uani 1 1 d . . . . .
C94 C 0.7905(4) 0.5602(6) 0.0237(7) 0.198(3) Uani 1 1 d . . . . .
H94A H 0.774353 0.589002 0.049517 0.298 Uiso 1 1 calc R U . . .
H94B H 0.839333 0.546362 0.025393 0.298 Uiso 1 1 calc R U . . .
H94C H 0.764504 0.521874 0.040488 0.298 Uiso 1 1 calc R U . . .
C95 C 0.8104(4) 0.6555(6) -0.0768(7) 0.198(3) Uani 1 1 d . . . . .
H95A H 0.794310 0.678967 -0.117825 0.298 Uiso 1 1 calc R U . . .
H95B H 0.860247 0.645710 -0.083913 0.298 Uiso 1 1 calc R U . . .
H95C H 0.798327 0.682424 -0.048751 0.298 Uiso 1 1 calc R U . . .
C96 C 0.8191(4) 0.5515(6) -0.0810(7) 0.198(3) Uani 1 1 d . . . . .
H96A H 0.803672 0.507976 -0.059022 0.298 Uiso 1 1 calc R U . . .
H96B H 0.868128 0.549975 -0.079629 0.298 Uiso 1 1 calc R U . . .
H96C H 0.811311 0.566101 -0.125591 0.298 Uiso 1 1 calc R U . . .
C129 C 0.2925(2) 0.7623(3) 0.2944(3) 0.0625(14) Uani 1 1 d . . . . .
C130 C 0.2251(3) 0.7747(4) 0.3152(3) 0.086(2) Uani 1 1 d . . . . .
H130 H 0.191363 0.772391 0.291738 0.103 Uiso 1 1 calc R U . . .
C131 C 0.2057(3) 0.7907(3) 0.3708(3) 0.0836(19) Uani 1 1 d . . . . .
H131 H 0.158525 0.798727 0.385996 0.100 Uiso 1 1 calc R U . . .
C132 C 0.2550(2) 0.7949(3) 0.4040(3) 0.0622(14) Uani 1 1 d . . . . .
C133 C 0.3230(2) 0.7805(2) 0.3797(3) 0.0576(13) Uani 1 1 d . . . . .
H133 H 0.357682 0.782542 0.402286 0.069 Uiso 1 1 calc R U . . .
C134 C 0.2390(2) 0.8168(3) 0.4598(3) 0.0627(14) Uani 1 1 d . . . . .
C135 C 0.1769(2) 0.8509(3) 0.5361(3) 0.0631(14) Uani 1 1 d . . . . .
C136 C 0.2474(2) 0.8443(3) 0.5403(3) 0.0601(14) Uani 1 1 d . . . . .
C137 C 0.2702(3) 0.8634(3) 0.5864(3) 0.0668(15) Uani 1 1 d . . . . .
C138 C 0.2194(3) 0.8846(3) 0.6273(3) 0.0768(17) Uani 1 1 d . . . . .
H138 H 0.232622 0.896459 0.659960 0.092 Uiso 1 1 calc R U . . .
C139 C 0.1501(3) 0.8898(3) 0.6240(3) 0.0747(17) Uani 1 1 d . . . . .
H139 H 0.117988 0.904449 0.654416 0.090 Uiso 1 1 calc R U . . .
C140 C 0.1261(3) 0.8741(3) 0.5772(3) 0.0692(15) Uani 1 1 d . . . . .
C141 C 0.0520(2) 0.8812(3) 0.5724(3) 0.0661(15) Uani 1 1 d D . . . .
C144 C -0.0898(3) 0.8959(3) 0.5647(3) 0.0796(18) Uani 1 1 d D . . . .
C147 C -0.1667(3) 0.9044(4) 0.5597(4) 0.090(2) Uani 1 1 d . . . . .
C148 C -0.1813(4) 0.8611(6) 0.5264(6) 0.171(5) Uani 1 1 d . . . . .
H14A H -0.152982 0.870611 0.484173 0.256 Uiso 1 1 calc R U . . .
H14B H -0.229888 0.868577 0.521349 0.256 Uiso 1 1 calc R U . . .
H14C H -0.170758 0.815555 0.551626 0.256 Uiso 1 1 calc R U . . .
C149 C -0.1884(4) 0.9760(5) 0.5260(6) 0.175(5) Uani 1 1 d . . . . .
H14D H -0.156577 1.003304 0.530787 0.263 Uiso 1 1 calc R U . . .
H14E H -0.234873 0.987579 0.545133 0.263 Uiso 1 1 calc R U . . .
H14F H -0.187589 0.983069 0.480483 0.263 Uiso 1 1 calc R U . . .
C150 C -0.2065(4) 0.8861(5) 0.6273(5) 0.145(4) Uani 1 1 d . . . . .
H15A H -0.200286 0.838863 0.647764 0.217 Uiso 1 1 calc R U . . .
H15B H -0.255288 0.900022 0.625572 0.217 Uiso 1 1 calc R U . . .
H15C H -0.189394 0.907812 0.652194 0.217 Uiso 1 1 calc R U . . .
C151 C 0.3445(3) 0.8624(3) 0.5891(3) 0.0651(15) Uani 1 1 d . . . . .
C152 C 0.3682(3) 0.9104(4) 0.6028(3) 0.090(2) Uani 1 1 d . . . . .
H152 H 0.336665 0.944476 0.611219 0.108 Uiso 1 1 calc R U . . .
C153 C 0.4376(3) 0.9108(3) 0.6046(3) 0.089(2) Uani 1 1 d . . . . .
H153 H 0.451199 0.943923 0.616810 0.107 Uiso 1 1 calc R U . . .
C154 C 0.4861(3) 0.8660(3) 0.5898(3) 0.0682(15) Uani 1 1 d . . . . .
C155 C 0.4627(3) 0.8140(3) 0.5797(3) 0.0733(16) Uani 1 1 d . . . . .
H155 H 0.494351 0.778905 0.573747 0.088 Uiso 1 1 calc R U . . .
C156 C 0.3930(3) 0.8132(3) 0.5784(3) 0.0706(16) Uani 1 1 d . . . . .
H156 H 0.378548 0.778192 0.569848 0.085 Uiso 1 1 calc R U . . .
C157 C 0.5620(3) 0.8709(3) 0.5884(3) 0.0702(16) Uani 1 1 d . . . . .
C158 C 0.5732(3) 0.8678(4) 0.6559(3) 0.099(2) Uani 1 1 d . . . . .
H15D H 0.550630 0.907232 0.664957 0.149 Uiso 1 1 calc R U . . .
H15E H 0.622381 0.864738 0.657169 0.149 Uiso 1 1 calc R U . . .
H15F H 0.553517 0.829500 0.688066 0.149 Uiso 1 1 calc R U . . .
C159 C 0.5820(3) 0.9356(3) 0.5397(3) 0.089(2) Uani 1 1 d . . . . .
H15G H 0.570494 0.939328 0.498069 0.133 Uiso 1 1 calc R U . . .
H15H H 0.631441 0.937607 0.535717 0.133 Uiso 1 1 calc R U . . .
H15I H 0.557040 0.971394 0.553830 0.133 Uiso 1 1 calc R U . . .
C160 C 0.6067(3) 0.8149(3) 0.5714(4) 0.0860(19) Uani 1 1 d . . . . .
H16A H 0.591295 0.773437 0.601133 0.129 Uiso 1 1 calc R U . . .
H16B H 0.654494 0.817237 0.574394 0.129 Uiso 1 1 calc R U . . .
H16C H 0.603134 0.817854 0.527631 0.129 Uiso 1 1 calc R U . . .
C161 C 0.4660(8) 0.6360(9) 0.4401(8) 0.239(7) Uani 1 1 d . . . . .
H161 H 0.463020 0.597226 0.431340 0.287 Uiso 1 1 calc R U . . .
C162 C 0.3977(17) 0.6682(13) 0.5364(13) 0.76(4) Uani 1 1 d D . . . .
H16D H 0.385293 0.713307 0.510903 1.142 Uiso 1 1 calc R U . . .
H16E H 0.402677 0.666642 0.579334 1.142 Uiso 1 1 calc R U . . .
H16F H 0.361586 0.641168 0.539411 1.142 Uiso 1 1 calc R U . . .
C163 C 0.492(2) 0.5568(10) 0.5440(11) 0.64(4) Uani 1 1 d D . . . .
H16G H 0.468115 0.529835 0.529441 0.963 Uiso 1 1 calc R U . . .
H16H H 0.475113 0.550501 0.589438 0.963 Uiso 1 1 calc R U . . .
H16I H 0.541209 0.544244 0.538142 0.963 Uiso 1 1 calc R U . . .
C62 C 0.2553(14) 0.3010(10) 0.2679(13) 0.200(6) Uani 0.428(11) 1 d D . P A 1
H62A H 0.261995 0.320610 0.221304 0.300 Uiso 0.428(11) 1 calc R U P A 1
H62B H 0.207401 0.291740 0.283364 0.300 Uiso 0.428(11) 1 calc R U P A 1
H62C H 0.285252 0.260318 0.279884 0.300 Uiso 0.428(11) 1 calc R U P A 1
C63 C 0.2435(12) 0.4188(8) 0.2634(13) 0.200(6) Uani 0.428(11) 1 d D . P A 1
H63A H 0.249321 0.448392 0.285830 0.300 Uiso 0.428(11) 1 calc R U P A 1
H63B H 0.194645 0.418635 0.262638 0.300 Uiso 0.428(11) 1 calc R U P A 1
H63C H 0.267731 0.433405 0.219507 0.300 Uiso 0.428(11) 1 calc R U P A 1
C64 C 0.2412(10) 0.3293(11) 0.3698(9) 0.200(6) Uani 0.428(11) 1 d D . P A 1
H64A H 0.200461 0.359056 0.375442 0.300 Uiso 0.428(11) 1 calc R U P A 1
H64B H 0.274612 0.331443 0.395578 0.300 Uiso 0.428(11) 1 calc R U P A 1
H64C H 0.228101 0.284713 0.383676 0.300 Uiso 0.428(11) 1 calc R U P A 1
C142 C 0.0244(4) 0.8386(5) 0.5546(5) 0.082(2) Uani 0.684(5) 1 d D . P B 1
H142 H 0.052880 0.803313 0.545018 0.099 Uiso 0.684(5) 1 calc R U P B 1
C143 C -0.0463(4) 0.8459(5) 0.5499(5) 0.083(3) Uani 0.684(5) 1 d D . P B 1
H143 H -0.064190 0.815973 0.536379 0.100 Uiso 0.684(5) 1 calc R U P B 1
C145 C -0.0588(4) 0.9392(5) 0.5784(5) 0.089(3) Uani 0.684(5) 1 d D . P B 1
H145 H -0.085975 0.976699 0.584435 0.107 Uiso 0.684(5) 1 calc R U P B 1
C146 C 0.0093(4) 0.9323(5) 0.5841(5) 0.087(3) Uani 0.684(5) 1 d D . P B 1
H146 H 0.027157 0.963320 0.596272 0.104 Uiso 0.684(5) 1 calc R U P B 1
C1A C -0.0675(7) 0.8755(10) 0.6239(9) 0.089(3) Uani 0.316(5) 1 d D . P B 2
H1AA H -0.100300 0.867099 0.661695 0.107 Uiso 0.316(5) 1 calc R U P B 2
C1B C 0.0013(7) 0.8673(10) 0.6286(9) 0.087(3) Uani 0.316(5) 1 d D . P B 2
H1BA H 0.015324 0.852300 0.669607 0.104 Uiso 0.316(5) 1 calc R U P B 2
C1C C 0.0261(7) 0.9063(9) 0.5196(9) 0.082(2) Uani 0.316(5) 1 d D . P B 2
H1C H 0.057966 0.919112 0.481353 0.099 Uiso 0.316(5) 1 calc R U P B 2
C1D C -0.0428(7) 0.9165(9) 0.5125(9) 0.083(3) Uani 0.316(5) 1 d D . P B 2
H1D H -0.056345 0.937669 0.471640 0.100 Uiso 0.316(5) 1 calc R U P B 2
C62A C 0.2604(11) 0.2810(7) 0.3014(14) 0.200(6) Uani 0.572(11) 1 d D . P A 2
H62D H 0.273540 0.248870 0.340881 0.300 Uiso 0.572(11) 1 calc R U P A 2
H62E H 0.287763 0.270651 0.264446 0.300 Uiso 0.572(11) 1 calc R U P A 2
H62F H 0.211664 0.280124 0.300719 0.300 Uiso 0.572(11) 1 calc R U P A 2
C63A C 0.2570(10) 0.3905(9) 0.2312(10) 0.200(6) Uani 0.572(11) 1 d D . P A 2
H63D H 0.208196 0.390589 0.229936 0.300 Uiso 0.572(11) 1 calc R U P A 2
H63E H 0.284497 0.371844 0.199446 0.300 Uiso 0.572(11) 1 calc R U P A 2
H63F H 0.267953 0.435197 0.221530 0.300 Uiso 0.572(11) 1 calc R U P A 2
C64A C 0.2285(8) 0.3937(9) 0.3327(12) 0.200(6) Uani 0.572(11) 1 d D . P A 2
H64D H 0.234687 0.378495 0.377808 0.300 Uiso 0.572(11) 1 calc R U P A 2
H64E H 0.180267 0.393057 0.329782 0.300 Uiso 0.572(11) 1 calc R U P A 2
H64F H 0.241655 0.438249 0.312472 0.300 Uiso 0.572(11) 1 calc R U P A 2
O3 O 0.1816(4) 0.8341(4) 0.0810(4) 0.163(3) Uani 1 1 d D . . . .
O4 O 0.3359(3) 0.8608(3) 0.0057(3) 0.1145(16) Uani 1 1 d D . . . .
O5 O 0.4851(2) 0.8101(2) 0.0166(2) 0.0963(14) Uani 1 1 d D . . . .
O6 O 0.5700(2) 0.7007(2) 0.0753(2) 0.0941(14) Uani 1 1 d D . . . .
O7 O 0.5209(3) 0.5843(2) 0.1577(2) 0.1003(15) Uani 1 1 d D . . . .
O8 O 0.3747(4) 0.5592(3) 0.1803(4) 0.156(3) Uani 1 1 d D . . . .
O9 O 0.2048(6) 0.5778(5) 0.2289(6) 0.257(5) Uani 1 1 d D . . . .
O10 O 0.1365(4) 0.6949(5) 0.1473(5) 0.192(3) Uani 1 1 d D . . . .
C97 C 0.2600(6) 0.5779(6) 0.1819(7) 0.206(7) Uani 1 1 d D . . . .
H97A H 0.262071 0.620384 0.147289 0.247 Uiso 1 1 calc R U . . .
H97B H 0.260962 0.542681 0.163502 0.247 Uiso 1 1 calc R U . . .
C99 C 0.1104(8) 0.6571(11) 0.2073(8) 0.263(10) Uani 1 1 d D . . . .
H99A H 0.059700 0.661155 0.213782 0.316 Uiso 0.750(17) 1 calc R U P C 1
H99B H 0.126149 0.668768 0.240790 0.316 Uiso 0.750(17) 1 calc R U P C 1
H99C H 0.089909 0.619298 0.206142 0.316 Uiso 0.250(17) 1 calc R U P C 2
H99D H 0.076078 0.682518 0.229727 0.316 Uiso 0.250(17) 1 calc R U P C 2
C100 C 0.1011(6) 0.7564(5) 0.1392(8) 0.263(10) Uani 1 1 d D . . . .
H10B H 0.106723 0.771790 0.174359 0.316 Uiso 1 1 calc R U . . .
H10C H 0.051646 0.753177 0.141858 0.316 Uiso 1 1 calc R U . . .
C101 C 0.1260(7) 0.8047(8) 0.0767(7) 0.279(11) Uani 1 1 d D . . . .
H10D H 0.140002 0.782582 0.044030 0.335 Uiso 1 1 calc R U . . .
H10E H 0.088218 0.838602 0.062971 0.335 Uiso 1 1 calc R U . . .
C102 C 0.2134(5) 0.8844(5) 0.0321(5) 0.164(4) Uani 1 1 d D . . . .
H10F H 0.233086 0.910627 0.051475 0.197 Uiso 1 1 calc R U . . .
H10G H 0.178405 0.913243 0.007052 0.197 Uiso 1 1 calc R U . . .
C103 C 0.2693(5) 0.8610(5) -0.0123(5) 0.145(3) Uani 1 1 d D . . . .
H10H H 0.262297 0.816496 -0.009888 0.173 Uiso 1 1 calc R U . . .
H10I H 0.267772 0.889958 -0.056792 0.173 Uiso 1 1 calc R U . . .
C104 C 0.3864(3) 0.8444(4) -0.0400(3) 0.109(2) Uani 1 1 d D . . . .
H10J H 0.375387 0.870375 -0.083041 0.131 Uiso 1 1 calc R U . . .
H10K H 0.385528 0.797912 -0.034834 0.131 Uiso 1 1 calc R U . . .
C105 C 0.4568(4) 0.8555(4) -0.0359(4) 0.098(2) Uani 1 1 d D . . . .
H10L H 0.487256 0.854075 -0.075771 0.118 Uiso 1 1 calc R U . . .
H10M H 0.455778 0.899722 -0.033165 0.118 Uiso 1 1 calc R U . . .
C106 C 0.5562(3) 0.8099(4) 0.0091(4) 0.111(3) Uani 1 1 d D . . . .
H10N H 0.568066 0.854458 0.000988 0.133 Uiso 1 1 calc R U . . .
H10O H 0.577583 0.796186 -0.028410 0.133 Uiso 1 1 calc R U . . .
C107 C 0.5836(4) 0.7647(4) 0.0672(4) 0.109(3) Uani 1 1 d D . . . .
H10P H 0.633582 0.766978 0.062310 0.130 Uiso 1 1 calc R U . . .
H10Q H 0.561301 0.777205 0.105180 0.130 Uiso 1 1 calc R U . . .
C108 C 0.6110(3) 0.6533(3) 0.1153(3) 0.097(2) Uani 1 1 d D . . . .
H10R H 0.604983 0.660239 0.157240 0.116 Uiso 1 1 calc R U . . .
H10S H 0.659857 0.656254 0.096090 0.116 Uiso 1 1 calc R U . . .
C109 C 0.5907(4) 0.5878(4) 0.1239(4) 0.106(3) Uani 1 1 d D . . . .
H10T H 0.593083 0.581934 0.081797 0.127 Uiso 1 1 calc R U . . .
H10U H 0.621897 0.553167 0.148910 0.127 Uiso 1 1 calc R U . . .
C110 C 0.4955(5) 0.5280(3) 0.1591(4) 0.128(4) Uani 1 1 d D . . . .
H11O H 0.528547 0.489485 0.173583 0.153 Uiso 1 1 calc R U . . .
H11P H 0.486646 0.531737 0.116167 0.153 Uiso 1 1 calc R U . . .
C111 C 0.4298(5) 0.5220(4) 0.2056(5) 0.136(4) Uani 1 1 d D . . . .
H11Q H 0.419845 0.475811 0.222233 0.163 Uiso 1 1 calc R U . . .
H11R H 0.436394 0.534413 0.242311 0.163 Uiso 1 1 calc R U . . .
C112 C 0.3151(6) 0.5653(6) 0.2227(6) 0.243(9) Uani 1 1 d D . . . .
H11S H 0.315192 0.602092 0.238655 0.292 Uiso 1 1 calc R U . . .
H11T H 0.309590 0.524819 0.259531 0.292 Uiso 1 1 calc R U . . .
C98 C 0.1426(6) 0.5825(9) 0.2074(10) 0.244(11) Uani 0.750(17) 1 d D . P C 1
H98A H 0.112959 0.549063 0.236931 0.293 Uiso 0.750(17) 1 calc R U P C 1
H98B H 0.149678 0.578754 0.163956 0.293 Uiso 0.750(17) 1 calc R U P C 1
C98A C 0.1747(10) 0.6367(8) 0.2369(10) 0.244(11) Uani 0.250(17) 1 d D . P C 2
H98C H 0.207133 0.670553 0.216495 0.293 Uiso 0.250(17) 1 calc R U P C 2
H98D H 0.163875 0.631653 0.283068 0.293 Uiso 0.250(17) 1 calc R U P C 2
O11 O 0.3357(3) 0.9411(2) 0.2161(3) 0.0991(15) Uani 1 1 d D . . . .
O12 O 0.3512(2) 0.9282(2) 0.3372(2) 0.0965(14) Uani 1 1 d D . . . .
O13 O 0.4892(3) 0.9219(2) 0.3739(2) 0.0963(14) Uani 1 1 d D . . . .
O14 O 0.6651(4) 0.8573(4) 0.3835(4) 0.178(3) Uani 1 1 d D . . . .
O15 O 0.7504(4) 0.9082(4) 0.2604(4) 0.173(3) Uani 1 1 d D . . . .
O16 O 0.7352(3) 0.9167(4) 0.1250(4) 0.170(3) Uani 1 1 d D . . . .
O17 O 0.6118(5) 0.9197(4) 0.0736(4) 0.160(2) Uani 1 1 d D . . . .
O18 O 0.4311(4) 0.9450(3) 0.1129(3) 0.1229(19) Uani 1 1 d D . . . .
C113 C 0.5482(6) 0.9589(5) 0.0731(5) 0.134(3) Uani 1 1 d D . . . .
H11A H 0.544121 0.989292 0.029564 0.161 Uiso 1 1 calc R U . . .
H11B H 0.543909 0.984548 0.102552 0.161 Uiso 1 1 calc R U . . .
C114 C 0.4950(6) 0.9127(5) 0.0947(4) 0.132(3) Uani 1 1 d D . . . .
H11C H 0.491320 0.896316 0.059638 0.158 Uiso 1 1 calc R U . . .
H11D H 0.507583 0.875018 0.131439 0.158 Uiso 1 1 calc R U . . .
C115 C 0.3802(5) 0.9002(4) 0.1328(5) 0.129(3) Uani 1 1 d D . . . .
H11E H 0.396653 0.858703 0.163525 0.155 Uiso 1 1 calc R U . . .
H11F H 0.370267 0.890926 0.095480 0.155 Uiso 1 1 calc R U . . .
C116 C 0.3179(5) 0.9296(4) 0.1633(5) 0.129(3) Uani 1 1 d D . . . .
H11G H 0.301244 0.971023 0.132642 0.155 Uiso 1 1 calc R U . . .
H11H H 0.281245 0.899786 0.177710 0.155 Uiso 1 1 calc R U . . .
C117 C 0.2769(4) 0.9485(4) 0.2623(4) 0.112(3) Uani 1 1 d D . . . .
H11I H 0.257198 0.906225 0.283570 0.135 Uiso 1 1 calc R U . . .
H11J H 0.241494 0.980201 0.240225 0.135 Uiso 1 1 calc R U . . .
C118 C 0.2959(4) 0.9714(3) 0.3111(4) 0.106(2) Uani 1 1 d D . . . .
H11K H 0.309735 1.016215 0.291308 0.128 Uiso 1 1 calc R U . . .
H11L H 0.256336 0.971458 0.345223 0.128 Uiso 1 1 calc R U . . .
C119 C 0.3695(4) 0.9483(4) 0.3846(4) 0.103(2) Uani 1 1 d D . . . .
H11M H 0.329937 0.947635 0.418872 0.123 Uiso 1 1 calc R U . . .
H11N H 0.383141 0.993290 0.365783 0.123 Uiso 1 1 calc R U . . .
C120 C 0.4280(4) 0.9027(4) 0.4116(4) 0.104(2) Uani 1 1 d D . . . .
H12A H 0.428327 0.902331 0.455635 0.125 Uiso 1 1 calc R U . . .
H12B H 0.422338 0.858007 0.413517 0.125 Uiso 1 1 calc R U . . .
C121 C 0.5471(4) 0.8763(4) 0.3944(4) 0.108(2) Uani 1 1 d D . . . .
H12C H 0.548815 0.838460 0.379503 0.129 Uiso 1 1 calc R U . . .
H12D H 0.541596 0.860212 0.441714 0.129 Uiso 1 1 calc R U . . .
C122 C 0.6112(4) 0.9074(4) 0.3686(4) 0.106(2) Uani 1 1 d D . . . .
H12E H 0.614524 0.928546 0.321733 0.127 Uiso 1 1 calc R U . . .
H12F H 0.613233 0.940899 0.388377 0.127 Uiso 1 1 calc R U . . .
C123 C 0.7305(5) 0.8835(9) 0.3738(7) 0.220(8) Uani 1 1 d D . . . .
H12G H 0.753564 0.862115 0.411882 0.263 Uiso 1 1 calc R U . . .
H12H H 0.723023 0.930815 0.367153 0.263 Uiso 1 1 calc R U . . .
C124 C 0.7728(7) 0.8716(7) 0.3179(7) 0.199(6) Uani 1 1 d D . . . .
H12I H 0.820210 0.881005 0.316244 0.239 Uiso 1 1 calc R U . . .
H12J H 0.774208 0.824852 0.322823 0.239 Uiso 1 1 calc R U . . .
C125 C 0.8002(6) 0.9094(6) 0.2060(5) 0.160(2) Uani 1 1 d D U . . .
H12K H 0.810762 0.865019 0.202593 0.192 Uiso 1 1 calc R U . . .
H12L H 0.843027 0.924058 0.210195 0.192 Uiso 1 1 calc R U . . .
C126 C 0.7737(6) 0.9542(6) 0.1478(6) 0.184(2) Uani 1 1 d D U . . .
H12M H 0.743266 0.990601 0.157803 0.221 Uiso 1 1 calc R U . . .
H12N H 0.812087 0.972526 0.114438 0.221 Uiso 1 1 calc R U . . .
C127 C 0.7276(7) 0.9238(9) 0.0597(7) 0.135(4) Uani 0.565(11) 1 d D . P D 1
H12O H 0.724647 0.881461 0.054297 0.162 Uiso 0.565(11) 1 calc R U P D 1
H12P H 0.765112 0.946311 0.027981 0.162 Uiso 0.565(11) 1 calc R U P D 1
C128 C 0.6610(7) 0.9650(8) 0.0561(10) 0.135(4) Uani 0.565(11) 1 d D . P D 1
H12Q H 0.653827 0.990287 0.086111 0.162 Uiso 0.565(11) 1 calc R U P D 1
H12R H 0.658893 0.995518 0.012234 0.162 Uiso 0.565(11) 1 calc R U P D 1
C1E C 0.7013(11) 0.9707(9) 0.0729(9) 0.135(4) Uani 0.435(11) 1 d D . P D 2
H1EA H 0.663380 0.996103 0.092086 0.162 Uiso 0.435(11) 1 calc R U P D 2
H1EB H 0.735069 1.000638 0.044316 0.162 Uiso 0.435(11) 1 calc R U P D 2
C1F C 0.6752(9) 0.9367(13) 0.0377(10) 0.135(4) Uani 0.435(11) 1 d D . P D 2
H1FA H 0.669967 0.965579 -0.006233 0.162 Uiso 0.435(11) 1 calc R U P D 2
H1FB H 0.706099 0.897541 0.035226 0.162 Uiso 0.435(11) 1 calc R U P D 2

loop_
_atom_site_aniso_label
_atom_site_aniso_U_11
_atom_site_aniso_U_22
_atom_site_aniso_U_33
_atom_site_aniso_U_23
_atom_site_aniso_U_13
_atom_site_aniso_U_12
Zn1 0.0416(3) 0.0561(4) 0.0864(5) -0.0379(3) -0.0083(3) -0.0018(2)
O1 0.083(3) 0.090(3) 0.111(4) -0.035(3) 0.011(3) -0.019(2)
O2 0.083(3) 0.087(3) 0.097(4) -0.039(3) -0.024(2) 0.018(2)
N1 0.040(2) 0.047(2) 0.079(3) -0.034(2) -0.0121(19) 0.0019(17)
N2 0.047(2) 0.037(2) 0.066(3) -0.025(2) -0.0092(18) -0.0042(16)
N3 0.048(2) 0.032(2) 0.078(3) -0.021(2) -0.012(2) 0.0057(17)
N4 0.049(2) 0.036(2) 0.097(4) -0.024(2) -0.014(2) 0.0011(18)
N5 0.064(3) 0.045(2) 0.088(4) -0.030(2) -0.015(2) 0.005(2)
N6 0.078(3) 0.038(2) 0.083(3) -0.025(2) -0.015(2) 0.004(2)
N7 0.040(2) 0.051(2) 0.074(3) -0.032(2) -0.0087(19) -0.0017(17)
N8 0.048(2) 0.055(2) 0.074(3) -0.035(2) -0.013(2) -0.0045(18)
N9 0.045(2) 0.080(3) 0.081(3) -0.050(3) -0.012(2) 0.005(2)
N10 0.043(2) 0.086(3) 0.077(3) -0.048(3) -0.002(2) -0.005(2)
N11 0.045(2) 0.050(2) 0.069(3) -0.026(2) -0.009(2) 0.0040(18)
N12 0.041(2) 0.052(2) 0.060(3) -0.026(2) -0.0070(18) -0.0032(17)
N13 1.10(6) 0.36(2) 0.146(13) -0.006(15) -0.25(2) 0.15(3)
C1 0.042(2) 0.040(3) 0.078(4) -0.023(3) -0.013(2) -0.002(2)
C2 0.042(3) 0.051(3) 0.123(5) -0.035(3) -0.014(3) -0.001(2)
C3 0.050(3) 0.047(3) 0.101(5) -0.031(3) -0.005(3) 0.000(2)
C4 0.059(3) 0.042(3) 0.082(4) -0.027(3) -0.013(3) 0.000(2)
C5 0.042(2) 0.051(3) 0.081(4) -0.032(3) -0.017(2) 0.006(2)
C6 0.063(3) 0.041(3) 0.082(4) -0.028(3) -0.017(3) 0.003(2)
C7 0.080(4) 0.044(3) 0.071(4) -0.019(3) -0.012(3) 0.004(3)
C8 0.080(4) 0.050(3) 0.080(4) -0.028(3) -0.019(3) 0.006(3)
C9 0.103(5) 0.041(3) 0.077(4) -0.029(3) -0.017(3) 0.004(3)
C10 0.120(6) 0.048(4) 0.107(6) -0.038(4) -0.017(4) 0.005(3)
C11 0.090(5) 0.052(4) 0.104(5) -0.033(4) -0.021(4) 0.025(3)
C12 0.079(4) 0.045(3) 0.081(4) -0.025(3) -0.009(3) 0.011(3)
C13 0.098(5) 0.051(3) 0.095(5) -0.023(4) -0.035(4) 0.029(3)
C14 0.103(5) 0.067(4) 0.112(6) -0.026(4) -0.018(4) 0.027(4)
C15 0.092(6) 0.099(6) 0.154(9) -0.034(6) -0.010(5) 0.040(5)
C16 0.093(6) 0.081(5) 0.189(10) -0.033(6) -0.049(6) 0.025(4)
C17 0.100(5) 0.086(5) 0.159(8) -0.057(5) -0.058(5) 0.025(4)
C18 0.104(5) 0.074(4) 0.103(6) -0.026(4) -0.031(4) 0.014(4)
C19 0.131(7) 0.104(7) 0.380(14) -0.076(9) -0.112(9) 0.025(6)
C20 0.117(4) 0.163(6) 0.362(11) -0.082(7) -0.094(6) 0.014(4)
C21 0.117(4) 0.163(6) 0.362(11) -0.082(7) -0.094(6) 0.014(4)
C22 0.117(4) 0.163(6) 0.362(11) -0.082(7) -0.094(6) 0.014(4)
C23 0.097(4) 0.043(3) 0.089(5) -0.027(3) -0.021(4) -0.015(3)
C24 0.111(5) 0.053(4) 0.130(6) -0.035(4) -0.046(5) -0.010(3)
C25 0.122(6) 0.063(4) 0.116(6) -0.018(4) -0.028(5) -0.036(4)
C26 0.097(5) 0.073(5) 0.113(6) -0.046(4) -0.012(4) -0.030(4)
C27 0.108(5) 0.057(4) 0.104(5) -0.030(4) -0.022(4) -0.015(3)
C28 0.092(4) 0.058(4) 0.085(5) -0.024(3) -0.009(4) -0.023(3)
C29 0.109(6) 0.088(5) 0.109(6) -0.038(5) -0.012(5) -0.029(4)
C30 0.103(5) 0.097(5) 0.144(7) -0.051(5) -0.033(5) -0.020(4)
C31 0.128(7) 0.208(11) 0.141(9) -0.077(8) -0.016(6) -0.059(7)
C32 0.104(6) 0.109(6) 0.205(10) -0.093(7) -0.033(6) 0.000(5)
C33 0.048(3) 0.046(3) 0.085(4) -0.024(3) -0.021(3) 0.002(2)
C34 0.044(3) 0.045(3) 0.137(6) -0.041(3) -0.029(3) -0.002(2)
C35 0.053(3) 0.041(3) 0.123(5) -0.029(3) -0.028(3) 0.001(2)
C36 0.044(3) 0.045(3) 0.077(4) -0.019(3) -0.016(2) -0.003(2)
C37 0.051(3) 0.041(3) 0.077(4) -0.029(3) -0.007(2) -0.003(2)
C38 0.051(3) 0.034(3) 0.075(4) -0.021(3) -0.011(2) 0.001(2)
C39 0.052(3) 0.038(3) 0.084(4) -0.016(3) -0.011(3) -0.002(2)
C40 0.047(3) 0.037(3) 0.078(4) -0.017(3) -0.007(2) 0.002(2)
C41 0.058(3) 0.029(2) 0.077(4) -0.018(3) -0.009(3) -0.003(2)
C42 0.062(3) 0.046(3) 0.096(5) -0.028(3) -0.009(3) -0.005(2)
C43 0.071(4) 0.038(3) 0.105(5) -0.031(3) -0.001(3) 0.004(2)
C44 0.047(3) 0.046(3) 0.098(5) -0.023(3) 0.001(3) 0.002(2)
C45 0.055(3) 0.058(4) 0.118(5) -0.033(4) -0.003(3) 0.002(3)
C46 0.059(3) 0.071(4) 0.132(6) -0.022(4) -0.001(4) -0.003(3)
C47 0.058(4) 0.107(6) 0.156(8) -0.034(6) 0.006(4) -0.023(4)
C48 0.055(4) 0.107(6) 0.131(7) -0.038(5) -0.005(4) 0.007(4)
C49 0.067(4) 0.082(5) 0.150(7) -0.042(5) -0.012(4) 0.020(4)
C50 0.052(3) 0.071(4) 0.145(6) -0.051(4) -0.006(4) 0.009(3)
C51 0.060(4) 0.140(7) 0.144(8) -0.056(6) -0.001(4) -0.019(4)
C52 0.064(5) 0.213(11) 0.222(12) -0.099(10) -0.003(6) 0.022(6)
C53 0.075(5) 0.211(11) 0.188(11) -0.074(9) -0.016(6) -0.031(6)
C54 0.052(4) 0.237(13) 0.222(12) -0.013(10) -0.011(6) -0.049(6)
C55 0.064(3) 0.027(2) 0.086(4) -0.014(3) -0.018(3) -0.007(2)
C56 0.093(4) 0.053(4) 0.114(6) -0.037(4) -0.018(4) -0.009(3)
C57 0.097(5) 0.067(4) 0.158(8) -0.050(5) -0.055(5) -0.014(4)
C58 0.081(4) 0.049(4) 0.165(8) -0.014(4) -0.052(5) -0.013(3)
C59 0.065(4) 0.074(4) 0.139(7) -0.042(4) -0.006(4) -0.005(3)
C60 0.055(3) 0.065(4) 0.110(5) -0.034(4) -0.012(3) -0.007(3)
C61 0.096(5) 0.062(5) 0.258(12) -0.011(6) -0.099(7) -0.010(4)
C65 0.044(3) 0.068(3) 0.083(4) -0.041(3) -0.005(3) -0.004(2)
C66 0.046(3) 0.099(5) 0.090(5) -0.054(4) -0.020(3) 0.012(3)
C67 0.048(3) 0.092(4) 0.079(4) -0.050(4) -0.018(3) 0.013(3)
C68 0.051(3) 0.046(3) 0.076(4) -0.026(3) -0.011(3) 0.003(2)
C69 0.043(2) 0.047(3) 0.073(4) -0.025(3) -0.006(2) -0.007(2)
C70 0.037(2) 0.049(3) 0.074(4) -0.026(3) -0.014(2) 0.005(2)
C71 0.039(2) 0.038(2) 0.066(3) -0.018(2) -0.010(2) -0.0004(19)
C72 0.046(3) 0.040(3) 0.067(4) -0.020(3) -0.002(2) 0.000(2)
C73 0.056(3) 0.058(3) 0.077(4) -0.038(3) -0.002(3) 0.003(2)
C74 0.068(3) 0.070(4) 0.077(4) -0.040(3) -0.017(3) -0.002(3)
C75 0.048(3) 0.057(3) 0.066(4) -0.029(3) -0.014(2) 0.008(2)
C76 0.043(2) 0.042(3) 0.061(3) -0.018(2) -0.008(2) 0.001(2)
C77 0.056(3) 0.065(3) 0.083(4) -0.038(3) -0.030(3) 0.003(2)
C78 0.075(4) 0.073(4) 0.093(5) -0.029(4) -0.017(3) -0.012(3)
C79 0.070(4) 0.090(5) 0.104(6) -0.026(4) -0.041(4) -0.015(3)
C80 0.060(4) 0.085(5) 0.146(7) -0.043(5) -0.051(4) 0.005(3)
C81 0.048(3) 0.208(9) 0.145(7) -0.105(7) -0.010(4) -0.012(4)
C82 0.046(3) 0.186(8) 0.120(6) -0.093(6) -0.020(4) 0.000(4)
C83 0.069(4) 0.129(7) 0.199(10) -0.052(7) -0.067(6) -0.008(5)
C84 0.073(3) 0.262(9) 0.324(11) -0.081(8) -0.061(5) -0.028(5)
C85 0.073(3) 0.262(9) 0.324(11) -0.081(8) -0.061(5) -0.028(5)
C86 0.073(3) 0.262(9) 0.324(11) -0.081(8) -0.061(5) -0.028(5)
C87 0.048(3) 0.048(3) 0.070(4) -0.027(3) 0.002(2) -0.005(2)
C88 0.054(3) 0.058(3) 0.091(4) -0.024(3) -0.007(3) -0.003(2)
C89 0.056(3) 0.060(4) 0.099(5) -0.017(3) -0.002(3) -0.016(3)
C90 0.046(3) 0.074(4) 0.106(5) -0.016(4) -0.001(3) -0.001(3)
C91 0.056(3) 0.058(4) 0.118(6) -0.022(4) -0.001(3) 0.009(3)
C92 0.051(3) 0.051(3) 0.106(5) -0.024(3) -0.001(3) 0.000(2)
C93 0.042(3) 0.093(5) 0.178(9) -0.025(6) -0.005(4) -0.009(3)
C94 0.051(3) 0.215(7) 0.318(10) -0.080(7) -0.026(4) 0.006(4)
C95 0.051(3) 0.215(7) 0.318(10) -0.080(7) -0.026(4) 0.006(4)
C96 0.051(3) 0.215(7) 0.318(10) -0.080(7) -0.026(4) 0.006(4)
C129 0.042(3) 0.078(4) 0.075(4) -0.038(3) -0.002(3) -0.004(2)
C130 0.046(3) 0.149(6) 0.093(5) -0.080(5) -0.011(3) -0.004(3)
C131 0.045(3) 0.117(5) 0.110(5) -0.069(5) -0.006(3) -0.003(3)
C132 0.047(3) 0.078(4) 0.071(4) -0.039(3) -0.005(3) -0.006(2)
C133 0.051(3) 0.054(3) 0.077(4) -0.032(3) -0.013(3) -0.005(2)
C134 0.046(3) 0.073(4) 0.079(4) -0.039(3) -0.008(3) -0.003(2)
C135 0.049(3) 0.070(4) 0.082(4) -0.043(3) -0.013(3) 0.007(2)
C136 0.043(3) 0.073(4) 0.072(4) -0.035(3) -0.006(2) -0.001(2)
C137 0.051(3) 0.086(4) 0.074(4) -0.044(3) -0.004(3) -0.002(3)
C138 0.073(4) 0.099(5) 0.072(4) -0.043(4) -0.013(3) -0.008(3)
C139 0.057(3) 0.102(5) 0.084(4) -0.060(4) 0.007(3) -0.015(3)
C140 0.049(3) 0.078(4) 0.090(4) -0.044(4) -0.006(3) 0.001(3)
C141 0.044(3) 0.079(4) 0.088(4) -0.046(3) -0.007(3) -0.001(3)
C144 0.045(3) 0.073(4) 0.114(5) -0.029(4) -0.006(3) 0.006(3)
C147 0.053(3) 0.092(5) 0.116(6) -0.028(4) -0.012(4) 0.003(3)
C148 0.053(4) 0.251(13) 0.251(13) -0.136(11) -0.035(6) -0.001(6)
C149 0.093(6) 0.131(8) 0.250(13) 0.011(8) -0.061(7) 0.020(5)
C150 0.062(4) 0.179(9) 0.181(10) -0.048(8) 0.018(5) -0.042(5)
C151 0.050(3) 0.089(4) 0.069(4) -0.042(3) -0.006(3) -0.009(3)
C152 0.065(4) 0.114(5) 0.118(6) -0.077(5) -0.013(4) 0.006(4)
C153 0.070(4) 0.105(5) 0.122(6) -0.070(5) -0.021(4) -0.011(4)
C154 0.062(3) 0.081(4) 0.069(4) -0.028(3) -0.022(3) -0.005(3)
C155 0.070(4) 0.062(4) 0.090(5) -0.026(3) -0.016(3) -0.006(3)
C156 0.058(3) 0.081(4) 0.079(4) -0.031(3) -0.015(3) -0.008(3)
C157 0.063(3) 0.072(4) 0.078(4) -0.020(3) -0.020(3) -0.011(3)
C158 0.080(4) 0.136(6) 0.093(5) -0.035(5) -0.036(4) -0.015(4)
C159 0.072(4) 0.091(5) 0.105(5) -0.021(4) -0.027(4) -0.020(3)
C160 0.061(3) 0.080(4) 0.118(6) -0.029(4) -0.031(3) 0.002(3)
C161 0.258(17) 0.250(18) 0.201(14) -0.068(14) -0.077(13) 0.045(14)
C162 1.61(10) 0.35(3) 0.30(3) -0.25(3) -0.13(4) 0.32(5)
C163 1.43(10) 0.29(2) 0.22(2) -0.109(18) -0.33(4) 0.19(4)
C62 0.105(5) 0.108(7) 0.387(19) -0.034(9) -0.111(9) -0.024(5)
C63 0.105(5) 0.108(7) 0.387(19) -0.034(9) -0.111(9) -0.024(5)
C64 0.105(5) 0.108(7) 0.387(19) -0.034(9) -0.111(9) -0.024(5)
C142 0.054(4) 0.089(6) 0.111(7) -0.050(6) -0.010(4) 0.013(4)
C143 0.052(4) 0.090(6) 0.122(8) -0.050(6) -0.025(4) 0.003(4)
C145 0.053(4) 0.082(6) 0.137(9) -0.060(6) 0.006(5) 0.006(4)
C146 0.052(4) 0.090(6) 0.128(8) -0.060(6) -0.001(5) 0.005(4)
C1A 0.053(4) 0.082(6) 0.137(9) -0.060(6) 0.006(5) 0.006(4)
C1B 0.052(4) 0.090(6) 0.128(8) -0.060(6) -0.001(5) 0.005(4)
C1C 0.054(4) 0.089(6) 0.111(7) -0.050(6) -0.010(4) 0.013(4)
C1D 0.052(4) 0.090(6) 0.122(8) -0.050(6) -0.025(4) 0.003(4)
C62A 0.105(5) 0.108(7) 0.387(19) -0.034(9) -0.111(9) -0.024(5)
C63A 0.105(5) 0.108(7) 0.387(19) -0.034(9) -0.111(9) -0.024(5)
C64A 0.105(5) 0.108(7) 0.387(19) -0.034(9) -0.111(9) -0.024(5)
O3 0.118(5) 0.181(7) 0.193(8) -0.075(6) -0.042(5) 0.032(5)
O4 0.126(4) 0.109(4) 0.104(4) -0.036(3) -0.028(3) 0.019(3)
O5 0.114(4) 0.082(3) 0.100(4) -0.028(3) -0.016(3) -0.033(3)
O6 0.070(3) 0.100(3) 0.126(4) -0.048(3) -0.029(3) -0.005(2)
O7 0.126(4) 0.075(3) 0.116(4) -0.042(3) -0.058(3) 0.016(3)
O8 0.198(7) 0.089(4) 0.196(7) -0.016(5) -0.103(6) -0.032(5)
O9 0.180(9) 0.308(15) 0.255(12) -0.041(10) -0.049(9) -0.032(10)
O10 0.117(5) 0.252(10) 0.189(8) -0.062(8) 0.011(5) -0.033(6)
C97 0.105(8) 0.161(11) 0.30(2) -0.003(12) -0.039(10) -0.033(8)
C99 0.223(17) 0.35(3) 0.180(15) -0.045(15) 0.063(13) -0.116(18)
C100 0.129(9) 0.196(14) 0.30(2) 0.045(13) 0.050(11) 0.081(9)
C101 0.168(12) 0.283(19) 0.36(2) 0.019(17) -0.174(15) -0.045(13)
C102 0.155(10) 0.168(11) 0.131(9) -0.023(8) -0.019(8) 0.039(9)
C103 0.130(8) 0.171(10) 0.131(8) -0.058(7) -0.032(7) 0.027(7)
C104 0.151(7) 0.092(5) 0.087(6) -0.027(5) -0.019(5) -0.023(5)
C105 0.123(6) 0.095(5) 0.086(5) -0.025(4) -0.028(4) -0.027(5)
C106 0.104(6) 0.116(6) 0.125(7) -0.052(6) -0.002(5) -0.039(5)
C107 0.085(5) 0.125(7) 0.136(7) -0.059(6) -0.018(5) -0.033(5)
C108 0.079(4) 0.124(6) 0.084(5) -0.033(5) -0.022(4) 0.014(4)
C109 0.110(6) 0.125(7) 0.086(5) -0.055(5) -0.028(4) 0.045(5)
C110 0.199(10) 0.057(4) 0.160(9) -0.044(5) -0.117(8) 0.022(5)
C111 0.138(7) 0.069(5) 0.184(10) 0.012(6) -0.096(8) 0.003(5)
C112 0.231(17) 0.160(13) 0.244(18) 0.042(12) 0.042(15) -0.088(13)
C98 0.085(9) 0.209(19) 0.43(3) -0.08(2) -0.089(14) 0.034(10)
C98A 0.085(9) 0.209(19) 0.43(3) -0.08(2) -0.089(14) 0.034(10)
O11 0.109(4) 0.080(3) 0.128(4) -0.050(3) -0.052(3) 0.012(3)
O12 0.090(3) 0.074(3) 0.131(4) -0.039(3) -0.017(3) -0.010(2)
O13 0.106(4) 0.086(3) 0.096(4) -0.027(3) -0.007(3) -0.021(3)
O14 0.135(6) 0.184(7) 0.173(7) 0.001(5) -0.046(5) 0.006(5)
O15 0.123(5) 0.222(8) 0.173(7) -0.066(6) -0.009(5) -0.029(5)
O16 0.118(5) 0.247(9) 0.161(7) -0.087(6) 0.003(4) -0.045(5)
O17 0.177(7) 0.166(7) 0.141(6) -0.045(5) -0.022(5) -0.042(6)
O18 0.161(5) 0.099(4) 0.128(5) -0.056(4) -0.039(4) -0.005(4)
C113 0.177(10) 0.109(7) 0.129(8) -0.059(6) -0.028(7) 0.007(7)
C114 0.201(11) 0.103(7) 0.103(7) -0.039(6) -0.031(7) -0.026(8)
C115 0.173(9) 0.102(6) 0.138(8) -0.041(6) -0.057(7) -0.044(6)
C116 0.175(9) 0.100(6) 0.136(8) -0.068(6) -0.053(7) 0.026(6)
C117 0.070(4) 0.088(5) 0.160(8) -0.020(5) -0.023(5) 0.007(4)
C118 0.127(6) 0.073(5) 0.127(7) -0.040(5) -0.046(5) 0.022(4)
C119 0.109(6) 0.098(6) 0.120(6) -0.051(5) -0.015(5) -0.029(5)
C120 0.121(6) 0.096(6) 0.097(6) -0.030(5) -0.003(5) -0.038(5)
C121 0.138(7) 0.098(6) 0.089(6) -0.023(5) -0.036(5) -0.007(5)
C122 0.097(5) 0.115(6) 0.106(6) -0.034(5) -0.022(5) -0.010(5)
C123 0.086(7) 0.42(2) 0.164(12) -0.101(14) -0.027(7) -0.019(10)
C124 0.161(12) 0.249(15) 0.178(13) -0.022(12) -0.105(11) -0.001(10)
C125 0.160(2) 0.160(2) 0.160(2) -0.0515(7) -0.0241(3) -0.0150(2)
C126 0.184(2) 0.184(2) 0.184(2) -0.0594(7) -0.0278(4) -0.0173(2)
C127 0.104(8) 0.144(10) 0.145(10) -0.045(7) 0.002(7) -0.006(7)
C128 0.104(8) 0.144(10) 0.145(10) -0.045(7) 0.002(7) -0.006(7)
C1E 0.104(8) 0.144(10) 0.145(10) -0.045(7) 0.002(7) -0.006(7)
C1F 0.104(8) 0.144(10) 0.145(10) -0.045(7) 0.002(7) -0.006(7)

loop_
_atom_type_symbol
_atom_type_description
_atom_type_scat_dispersion_real
_atom_type_scat_dispersion_imag
_atom_type_scat_source
C C 0.0033 0.0016 'International Tables Vol C Tables 4.2.6.8 and 6.1.1.4'
H H 0.0000 0.0000 'International Tables Vol C Tables 4.2.6.8 and 6.1.1.4'
N N 0.0061 0.0033 'International Tables Vol C Tables 4.2.6.8 and 6.1.1.4'
O O 0.0106 0.0060 'International Tables Vol C Tables 4.2.6.8 and 6.1.1.4'
Zn Zn 0.2839 1.4301 'International Tables Vol C Tables 4.2.6.8 and 6.1.1.4'

loop_
_geom_angle_atom_site_label_1
_geom_angle_atom_site_label_2
_geom_angle_atom_site_label_3
_geom_angle
_geom_angle_site_symmetry_1
_geom_angle_site_symmetry_3
_geom_angle_publ_flag
O1 Zn1 O2 84.35(19) . . ?
O1 Zn1 N1 165.97(16) . . ?
O1 Zn1 N7 87.00(17) . . ?
O2 Zn1 N7 165.64(16) . . ?
N1 Zn1 O2 86.32(17) . . ?
N1 Zn1 N7 104.12(15) . . ?
N2 Zn1 O1 90.98(15) . . ?
N2 Zn1 O2 88.17(15) . . ?
N2 Zn1 N1 78.25(13) . . ?
N2 Zn1 N7 103.45(15) . . ?
N8 Zn1 O1 89.65(16) . . ?
N8 Zn1 O2 89.95(16) . . ?
N8 Zn1 N1 100.81(14) . . ?
N8 Zn1 N2 177.95(15) . . ?
N8 Zn1 N7 78.53(15) . . ?
Zn1 O1 H1A 127.8 . . ?
Zn1 O1 H1B 128.0 . . ?
H1A O1 H1B 104.2 . . ?
C161 O2 Zn1 119.9(8) . . ?
C1 N1 Zn1 112.4(3) . . ?
C5 N1 Zn1 128.5(3) . . ?
C5 N1 C1 119.0(4) . . ?
C33 N2 Zn1 114.4(3) . . ?
C37 N2 Zn1 126.5(3) . . ?
C37 N2 C33 118.1(4) . . ?
C38 N3 H3 127.4 . . ?
C38 N3 C40 105.1(4) . . ?
C40 N3 H3 127.4 . . ?
C38 N4 H4 127.3 . . ?
C38 N4 C39 105.5(4) . . ?
C39 N4 H4 127.3 . . ?
C6 N5 H5 126.9 . . ?
C6 N5 C7 106.3(4) . . ?
C7 N5 H5 126.9 . . ?
C6 N6 C8 104.0(4) . . ?
C65 N7 Zn1 110.6(3) . . ?
C69 N7 Zn1 130.2(3) . . ?
C69 N7 C65 118.5(4) . . ?
C129 N8 Zn1 114.2(3) . . ?
C133 N8 Zn1 125.9(3) . . ?
C133 N8 C129 117.1(4) . . ?
C134 N9 H9 126.7 . . ?
C135 N9 H9 126.7 . . ?
C135 N9 C134 106.5(4) . . ?
C134 N10 H10 127.3 . . ?
C134 N10 C136 105.3(4) . . ?
C136 N10 H10 127.4 . . ?
C70 N11 C76 105.0(4) . . ?
C70 N12 H12 126.1 . . ?
C70 N12 C71 107.8(4) . . ?
C71 N12 H12 126.1 . . ?
C161 N13 C162 109.1(17) . . ?
C161 N13 C163 103.0(17) . . ?
C162 N13 C163 107(2) . . ?
N1 C1 C2 120.9(4) . . ?
N1 C1 C33 117.0(4) . . ?
C2 C1 C33 122.1(4) . . ?
C1 C2 H2 120.1 . . ?
C3 C2 C1 119.7(5) . . ?
C3 C2 H2 120.1 . . ?
C2 C3 H3A 120.2 . . ?
C4 C3 C2 119.5(5) . . ?
C4 C3 H3A 120.2 . . ?
C3 C4 C5 118.7(4) . . ?
C3 C4 C6 118.0(4) . . ?
C5 C4 C6 123.3(4) . . ?
N1 C5 C4 122.1(4) . . ?
N1 C5 H5A 119.0 . . ?
C4 C5 H5A 118.9 . . ?
N5 C6 C4 125.8(4) . . ?
N6 C6 N5 114.3(4) . . ?
N6 C6 C4 119.9(4) . . ?
N5 C7 C8 105.2(4) . . ?
N5 C7 C12 131.5(5) . . ?
C8 C7 C12 123.3(5) . . ?
N6 C8 C7 110.2(5) . . ?
N6 C8 C9 127.9(5) . . ?
C7 C8 C9 121.8(5) . . ?
C8 C9 C23 123.5(5) . . ?
C10 C9 C8 113.1(6) . . ?
C10 C9 C23 123.2(5) . . ?
C9 C10 H10A 118.2 . . ?
C11 C10 C9 123.7(6) . . ?
C11 C10 H10A 118.1 . . ?
C10 C11 H11 118.2 . . ?
C12 C11 C10 123.7(5) . . ?
C12 C11 H11 118.1 . . ?
C7 C12 C13 124.5(5) . . ?
C11 C12 C7 114.3(5) . . ?
C11 C12 C13 121.2(5) . . ?
C14 C13 C12 121.5(6) . . ?
C18 C13 C12 119.9(6) . . ?
C18 C13 C14 118.6(7) . . ?
C13 C14 H14 120.1 . . ?
C13 C14 C15 119.9(8) . . ?
C15 C14 H14 120.1 . . ?
C14 C15 H15 120.5 . . ?
C16 C15 C14 118.9(8) . . ?
C16 C15 H15 120.5 . . ?
C15 C16 C19 119.5(10) . . ?
C17 C16 C15 120.3(8) . . ?
C17 C16 C19 119.9(10) . . ?
C16 C17 H17 119.3 . . ?
C16 C17 C18 121.5(8) . . ?
C18 C17 H17 119.3 . . ?
C13 C18 C17 120.8(7) . . ?
C13 C18 H18 119.7 . . ?
C17 C18 H18 119.6 . . ?
C16 C19 C22 105.4(10) . . ?
C20 C19 C16 113.9(8) . . ?
C20 C19 C21 115.5(9) . . ?
C20 C19 C22 101.3(9) . . ?
C21 C19 C16 117.2(10) . . ?
C21 C19 C22 100.4(6) . . ?
C19 C20 H20A 109.5 . . ?
C19 C20 H20B 109.4 . . ?
C19 C20 H20C 109.5 . . ?
H20A C20 H20B 109.5 . . ?
H20A C20 H20C 109.5 . . ?
H20B C20 H20C 109.5 . . ?
C19 C21 H21A 109.4 . . ?
C19 C21 H21B 109.5 . . ?
C19 C21 H21C 109.5 . . ?
H21A C21 H21B 109.5 . . ?
H21A C21 H21C 109.5 . . ?
H21B C21 H21C 109.5 . . ?
C19 C22 H22A 109.5 . . ?
C19 C22 H22B 109.5 . . ?
C19 C22 H22C 109.5 . . ?
H22A C22 H22B 109.5 . . ?
H22A C22 H22C 109.5 . . ?
H22B C22 H22C 109.5 . . ?
C24 C23 C9 121.8(6) . . ?
C24 C23 C28 115.7(6) . . ?
C28 C23 C9 122.5(5) . . ?
C23 C24 H24 118.7 . . ?
C23 C24 C25 122.7(6) . . ?
C25 C24 H24 118.6 . . ?
C24 C25 H25 119.4 . . ?
C24 C25 C26 121.1(6) . . ?
C26 C25 H25 119.4 . . ?
C25 C26 C29 119.2(6) . . ?
C27 C26 C25 116.3(6) . . ?
C27 C26 C29 124.5(7) . . ?
C26 C27 H27 119.1 . . ?
C26 C27 C28 121.9(7) . . ?
C28 C27 H27 119.1 . . ?
C23 C28 C27 122.1(6) . . ?
C23 C28 H28 118.9 . . ?
C27 C28 H28 118.9 . . ?
C26 C29 C30 111.1(6) . . ?
C26 C29 C31 109.0(7) . . ?
C26 C29 C32 111.8(6) . . ?
C30 C29 C32 107.0(6) . . ?
C31 C29 C30 109.2(7) . . ?
C31 C29 C32 108.7(8) . . ?
C29 C30 H30A 109.5 . . ?
C29 C30 H30B 109.4 . . ?
C29 C30 H30C 109.5 . . ?
H30A C30 H30B 109.5 . . ?
H30A C30 H30C 109.5 . . ?
H30B C30 H30C 109.5 . . ?
C29 C31 H31A 109.5 . . ?
C29 C31 H31B 109.5 . . ?
C29 C31 H31C 109.5 . . ?
H31A C31 H31B 109.5 . . ?
H31A C31 H31C 109.5 . . ?
H31B C31 H31C 109.5 . . ?
C29 C32 H32A 109.4 . . ?
C29 C32 H32B 109.5 . . ?
C29 C32 H32C 109.5 . . ?
H32A C32 H32B 109.5 . . ?
H32A C32 H32C 109.5 . . ?
H32B C32 H32C 109.5 . . ?
N2 C33 C1 115.9(4) . . ?
N2 C33 C34 120.3(4) . . ?
C34 C33 C1 123.8(4) . . ?
C33 C34 H34 119.9 . . ?
C35 C34 C33 120.2(4) . . ?
C35 C34 H34 119.9 . . ?
C34 C35 H35 120.1 . . ?
C34 C35 C36 119.8(5) . . ?
C36 C35 H35 120.1 . . ?
C35 C36 C38 121.7(4) . . ?
C37 C36 C35 116.3(4) . . ?
C37 C36 C38 122.0(4) . . ?
N2 C37 C36 125.1(4) . . ?
N2 C37 H37 117.5 . . ?
C36 C37 H37 117.4 . . ?
N3 C38 N4 113.8(4) . . ?
N3 C38 C36 123.4(4) . . ?
N4 C38 C36 122.6(4) . . ?
N4 C39 C44 130.6(4) . . ?
C40 C39 N4 107.0(4) . . ?
C40 C39 C44 122.3(4) . . ?
N3 C40 C41 129.7(4) . . ?
C39 C40 N3 108.5(4) . . ?
C39 C40 C41 121.7(4) . . ?
C40 C41 C55 122.3(4) . . ?
C42 C41 C40 115.7(4) . . ?
C42 C41 C55 122.0(4) . . ?
C41 C42 H42 119.0 . . ?
C41 C42 C43 121.9(5) . . ?
C43 C42 H42 119.0 . . ?
C42 C43 H43 118.3 . . ?
C44 C43 C42 123.3(5) . . ?
C44 C43 H43 118.3 . . ?
C39 C44 C45 122.5(5) . . ?
C43 C44 C39 114.8(5) . . ?
C43 C44 C45 122.7(5) . . ?
C46 C45 C44 121.3(5) . . ?
C50 C45 C44 120.9(5) . . ?
C50 C45 C46 117.7(5) . . ?
C45 C46 H46 120.1 . . ?
C45 C46 C47 119.7(6) . . ?
C47 C46 H46 120.1 . . ?
C46 C47 H47 118.5 . . ?
C48 C47 C46 123.0(7) . . ?
C48 C47 H47 118.5 . . ?
C47 C48 C49 116.0(6) . . ?
C47 C48 C51 123.4(8) . . ?
C49 C48 C51 120.5(7) . . ?
C48 C49 H49 119.1 . . ?
C48 C49 C50 121.8(7) . . ?
C50 C49 H49 119.1 . . ?
C45 C50 C49 121.7(6) . . ?
C45 C50 H50 119.1 . . ?
C49 C50 H50 119.2 . . ?
C48 C51 C52 111.9(7) . . ?
C48 C51 C53 108.1(7) . . ?
C48 C51 C54 111.7(7) . . ?
C52 C51 C54 106.9(8) . . ?
C53 C51 C52 110.6(8) . . ?
C53 C51 C54 107.6(8) . . ?
C51 C52 H52A 109.4 . . ?
C51 C52 H52B 109.6 . . ?
C51 C52 H52C 109.4 . . ?
H52A C52 H52B 109.5 . . ?
H52A C52 H52C 109.5 . . ?
H52B C52 H52C 109.5 . . ?
C51 C53 H53A 109.4 . . ?
C51 C53 H53B 109.5 . . ?
C51 C53 H53C 109.5 . . ?
H53A C53 H53B 109.5 . . ?
H53A C53 H53C 109.5 . . ?
H53B C53 H53C 109.5 . . ?
C51 C54 H54A 109.5 . . ?
C51 C54 H54B 109.4 . . ?
C51 C54 H54C 109.5 . . ?
H54A C54 H54B 109.5 . . ?
H54A C54 H54C 109.5 . . ?
H54B C54 H54C 109.5 . . ?
C56 C55 C41 120.3(5) . . ?
C60 C55 C41 123.1(5) . . ?
C60 C55 C56 116.6(5) . . ?
C55 C56 H56 118.6 . . ?
C57 C56 C55 122.8(7) . . ?
C57 C56 H56 118.6 . . ?
C56 C57 H57 119.7 . . ?
C56 C57 C58 120.7(6) . . ?
C58 C57 H57 119.6 . . ?
C57 C58 C59 118.1(6) . . ?
C57 C58 C61 121.7(8) . . ?
C59 C58 C61 120.3(8) . . ?
C58 C59 H59 119.9 . . ?
C60 C59 C58 120.3(7) . . ?
C60 C59 H59 119.9 . . ?
C55 C60 C59 121.6(6) . . ?
C55 C60 H60 119.2 . . ?
C59 C60 H60 119.2 . . ?
C58 C61 C62 112.9(12) . . ?
C58 C61 C63 108.8(10) . . ?
C58 C61 C64 107.7(10) . . ?
C58 C61 C63A 105.9(10) . . ?
C63 C61 C62 108.9(10) . . ?
C64 C61 C62 109.2(10) . . ?
C64 C61 C63 109.3(11) . . ?
C62A C61 C58 107.3(9) . . ?
C62A C61 C63A 101.2(13) . . ?
C64A C61 C58 115.1(8) . . ?
C64A C61 C62A 127.9(14) . . ?
C64A C61 C63A 95.1(13) . . ?
N7 C65 C66 120.7(5) . . ?
N7 C65 C129 117.6(4) . . ?
C66 C65 C129 121.7(5) . . ?
C65 C66 H66 119.9 . . ?
C67 C66 C65 120.2(5) . . ?
C67 C66 H66 119.9 . . ?
C66 C67 H67 120.1 . . ?
C66 C67 C68 119.8(5) . . ?
C68 C67 H67 120.1 . . ?
C67 C68 C70 115.6(4) . . ?
C69 C68 C67 116.4(5) . . ?
C69 C68 C70 127.7(4) . . ?
N7 C69 C68 124.1(4) . . ?
N7 C69 H69 117.9 . . ?
C68 C69 H69 118.0 . . ?
N11 C70 N12 112.7(4) . . ?
N11 C70 C68 119.8(4) . . ?
N12 C70 C68 127.4(4) . . ?
N12 C71 C72 132.7(4) . . ?
N12 C71 C76 104.6(4) . . ?
C72 C71 C76 122.6(4) . . ?
C71 C72 C87 122.7(4) . . ?
C73 C72 C71 114.6(4) . . ?
C73 C72 C87 122.7(4) . . ?
C72 C73 H73 118.1 . . ?
C74 C73 C72 123.8(5) . . ?
C74 C73 H73 118.1 . . ?
C73 C74 H74 118.8 . . ?
C73 C74 C75 122.5(5) . . ?
C75 C74 H74 118.8 . . ?
C74 C75 C76 114.9(4) . . ?
C74 C75 C77 121.7(4) . . ?
C76 C75 C77 123.3(4) . . ?
N11 C76 C71 109.9(4) . . ?
N11 C76 C75 128.5(4) . . ?
C75 C76 C71 121.6(4) . . ?
C78 C77 C75 122.3(5) . . ?
C78 C77 C82 116.5(5) . . ?
C82 C77 C75 121.2(5) . . ?
C77 C78 H78 119.3 . . ?
C77 C78 C79 121.5(6) . . ?
C79 C78 H78 119.3 . . ?
C78 C79 H79 118.8 . . ?
C80 C79 C78 122.4(6) . . ?
C80 C79 H79 118.8 . . ?
C79 C80 C81 115.7(6) . . ?
C79 C80 C83 122.6(7) . . ?
C81 C80 C83 121.7(8) . . ?
C80 C81 H81 119.1 . . ?
C82 C81 C80 121.8(7) . . ?
C82 C81 H81 119.1 . . ?
C77 C82 C81 122.1(6) . . ?
C77 C82 H82 118.9 . . ?
C81 C82 H82 118.9 . . ?
C80 C83 C84 113.2(9) . . ?
C80 C83 C85 111.1(7) . . ?
C80 C83 C86 110.3(7) . . ?
C84 C83 C86 105.4(9) . . ?
C85 C83 C84 112.5(8) . . ?
C85 C83 C86 103.9(11) . . ?
C83 C84 H84A 110.0 . . ?
C83 C84 H84B 110.1 . . ?
C83 C84 H84C 110.2 . . ?
H84A C84 H84B 108.8 . . ?
H84A C84 H84C 108.8 . . ?
H84B C84 H84C 108.8 . . ?
C83 C85 H85A 109.4 . . ?
C83 C85 H85B 109.5 . . ?
C83 C85 H85C 109.5 . . ?
H85A C85 H85B 109.5 . . ?
H85A C85 H85C 109.5 . . ?
H85B C85 H85C 109.5 . . ?
C83 C86 H86A 109.5 . . ?
C83 C86 H86B 109.5 . . ?
C83 C86 H86C 109.4 . . ?
H86A C86 H86B 109.5 . . ?
H86A C86 H86C 109.5 . . ?
H86B C86 H86C 109.5 . . ?
C88 C87 C72 121.1(4) . . ?
C88 C87 C92 116.6(4) . . ?
C92 C87 C72 122.2(4) . . ?
C87 C88 H88 119.2 . . ?
C89 C88 C87 121.7(5) . . ?
C89 C88 H88 119.2 . . ?
C88 C89 H89 118.8 . . ?
C90 C89 C88 122.4(5) . . ?
C90 C89 H89 118.8 . . ?
C89 C90 C91 116.6(5) . . ?
C89 C90 C93 123.6(6) . . ?
C91 C90 C93 119.8(6) . . ?
C90 C91 H91 119.4 . . ?
C92 C91 C90 121.2(5) . . ?
C92 C91 H91 119.4 . . ?
C87 C92 H92 119.2 . . ?
C91 C92 C87 121.5(5) . . ?
C91 C92 H92 119.2 . . ?
C90 C93 C94 106.5(6) . . ?
C95 C93 C90 113.8(7) . . ?
C95 C93 C94 115.5(10) . . ?
C95 C93 C96 105.6(9) . . ?
C96 C93 C90 114.2(7) . . ?
C96 C93 C94 100.8(8) . . ?
C93 C94 H94A 109.4 . . ?
C93 C94 H94B 109.5 . . ?
C93 C94 H94C 109.6 . . ?
H94A C94 H94B 109.5 . . ?
H94A C94 H94C 109.5 . . ?
H94B C94 H94C 109.5 . . ?
C93 C95 H95A 109.4 . . ?
C93 C95 H95B 109.5 . . ?
C93 C95 H95C 109.5 . . ?
H95A C95 H95B 109.5 . . ?
H95A C95 H95C 109.5 . . ?
H95B C95 H95C 109.5 . . ?
C93 C96 H96A 109.5 . . ?
C93 C96 H96B 109.5 . . ?
C93 C96 H96C 109.4 . . ?
H96A C96 H96B 109.5 . . ?
H96A C96 H96C 109.5 . . ?
H96B C96 H96C 109.5 . . ?
N8 C129 C65 115.3(4) . . ?
N8 C129 C130 122.6(5) . . ?
C130 C129 C65 122.1(5) . . ?
C129 C130 H130 120.1 . . ?
C129 C130 C131 119.8(5) . . ?
C131 C130 H130 120.1 . . ?
C130 C131 H131 120.1 . . ?
C132 C131 C130 119.7(5) . . ?
C132 C131 H131 120.2 . . ?
C131 C132 C133 116.8(5) . . ?
C131 C132 C134 122.9(5) . . ?
C133 C132 C134 120.2(4) . . ?
N8 C133 C132 124.0(4) . . ?
N8 C133 H133 118.0 . . ?
C132 C133 H133 118.0 . . ?
N9 C134 C132 122.5(4) . . ?
N10 C134 N9 112.8(5) . . ?
N10 C134 C132 124.8(5) . . ?
N9 C135 C136 105.8(4) . . ?
N9 C135 C140 130.9(5) . . ?
C140 C135 C136 123.3(5) . . ?
N10 C136 C135 109.6(4) . . ?
N10 C136 C137 129.8(4) . . ?
C135 C136 C137 120.4(5) . . ?
C136 C137 C151 122.3(5) . . ?
C138 C137 C136 115.5(5) . . ?
C138 C137 C151 122.2(5) . . ?
C137 C138 H138 118.0 . . ?
C137 C138 C139 124.0(5) . . ?
C139 C138 H138 118.0 . . ?
C138 C139 H139 119.1 . . ?
C138 C139 C140 121.9(5) . . ?
C140 C139 H139 119.1 . . ?
C135 C140 C139 114.9(5) . . ?
C135 C140 C141 123.1(5) . . ?
C139 C140 C141 122.0(5) . . ?
C142 C141 C140 121.4(5) . . ?
C142 C141 C146 117.5(6) . . ?
C146 C141 C140 121.0(6) . . ?
C1B C141 C140 121.1(8) . . ?
C1C C141 C140 125.0(9) . . ?
C1C C141 C1B 113.5(11) . . ?
C143 C144 C147 121.7(6) . . ?
C145 C144 C147 122.9(6) . . ?
C145 C144 C143 115.2(6) . . ?
C1A C144 C147 120.9(8) . . ?
C1D C144 C147 121.2(9) . . ?
C1D C144 C1A 117.3(10) . . ?
C148 C147 C144 110.1(6) . . ?
C148 C147 C149 112.2(8) . . ?
C148 C147 C150 109.6(7) . . ?
C149 C147 C144 109.5(6) . . ?
C150 C147 C144 108.0(6) . . ?
C150 C147 C149 107.3(8) . . ?
C147 C148 H14A 109.5 . . ?
C147 C148 H14B 109.5 . . ?
C147 C148 H14C 109.5 . . ?
H14A C148 H14B 109.5 . . ?
H14A C148 H14C 109.5 . . ?
H14B C148 H14C 109.5 . . ?
C147 C149 H14D 109.4 . . ?
C147 C149 H14E 109.5 . . ?
C147 C149 H14F 109.5 . . ?
H14D C149 H14E 109.5 . . ?
H14D C149 H14F 109.5 . . ?
H14E C149 H14F 109.5 . . ?
C147 C150 H15A 109.5 . . ?
C147 C150 H15B 109.5 . . ?
C147 C150 H15C 109.4 . . ?
H15A C150 H15B 109.5 . . ?
H15A C150 H15C 109.5 . . ?
H15B C150 H15C 109.5 . . ?
C152 C151 C137 121.1(5) . . ?
C152 C151 C156 116.3(5) . . ?
C156 C151 C137 122.6(5) . . ?
C151 C152 H152 119.0 . . ?
C151 C152 C153 121.9(6) . . ?
C153 C152 H152 119.0 . . ?
C152 C153 H153 118.7 . . ?
C154 C153 C152 122.6(6) . . ?
C154 C153 H153 118.7 . . ?
C153 C154 C155 116.4(5) . . ?
C153 C154 C157 120.9(5) . . ?
C155 C154 C157 122.7(5) . . ?
C154 C155 H155 119.7 . . ?
C156 C155 C154 120.7(6) . . ?
C156 C155 H155 119.7 . . ?
C151 C156 C155 121.7(5) . . ?
C151 C156 H156 119.2 . . ?
C155 C156 H156 119.1 . . ?
C154 C157 C158 108.8(5) . . ?
C159 C157 C154 108.8(5) . . ?
C159 C157 C158 109.6(5) . . ?
C160 C157 C154 111.4(5) . . ?
C160 C157 C158 108.1(5) . . ?
C160 C157 C159 110.1(5) . . ?
C157 C158 H15D 109.4 . . ?
C157 C158 H15E 109.5 . . ?
C157 C158 H15F 109.5 . . ?
H15D C158 H15E 109.5 . . ?
H15D C158 H15F 109.5 . . ?
H15E C158 H15F 109.5 . . ?
C157 C159 H15G 109.5 . . ?
C157 C159 H15H 109.5 . . ?
C157 C159 H15I 109.5 . . ?
H15G C159 H15H 109.5 . . ?
H15G C159 H15I 109.5 . . ?
H15H C159 H15I 109.5 . . ?
C157 C160 H16A 109.5 . . ?
C157 C160 H16B 109.5 . . ?
C157 C160 H16C 109.5 . . ?
H16A C160 H16B 109.5 . . ?
H16A C160 H16C 109.5 . . ?
H16B C160 H16C 109.5 . . ?
O2 C161 H161 125.0 . . ?
N13 C161 O2 109.8(15) . . ?
N13 C161 H161 125.2 . . ?
N13 C162 H16D 132.4 . . ?
N13 C162 H16E 132.2 . . ?
N13 C162 H16F 130.5 . . ?
H16D C162 H16E 79.9 . . ?
H16D C162 H16F 80.5 . . ?
H16E C162 H16F 81.2 . . ?
N13 C163 H16G 127.4 . . ?
N13 C163 H16H 127.5 . . ?
N13 C163 H16I 127.1 . . ?
H16G C163 H16H 87.0 . . ?
H16G C163 H16I 87.1 . . ?
H16H C163 H16I 87.1 . . ?
C61 C62 H62A 109.8 . . ?
C61 C62 H62B 110.0 . . ?
C61 C62 H62C 109.9 . . ?
H62A C62 H62B 109.0 . . ?
H62A C62 H62C 109.0 . . ?
H62B C62 H62C 109.0 . . ?
C61 C63 H63A 109.3 . . ?
C61 C63 H63B 109.7 . . ?
C61 C63 H63C 109.4 . . ?
H63A C63 H63B 109.5 . . ?
H63A C63 H63C 109.5 . . ?
H63B C63 H63C 109.5 . . ?
C61 C64 H64A 110.2 . . ?
C61 C64 H64B 110.1 . . ?
C61 C64 H64C 110.1 . . ?
H64A C64 H64B 108.8 . . ?
H64A C64 H64C 108.8 . . ?
H64B C64 H64C 108.8 . . ?
C141 C142 H142 119.5 . . ?
C141 C142 C143 121.0(7) . . ?
C143 C142 H142 119.5 . . ?
C144 C143 C142 121.2(8) . . ?
C144 C143 H143 119.4 . . ?
C142 C143 H143 119.4 . . ?
C144 C145 H145 117.9 . . ?
C144 C145 C146 124.1(8) . . ?
C146 C145 H145 117.9 . . ?
C141 C146 C145 120.6(8) . . ?
C141 C146 H146 119.7 . . ?
C145 C146 H146 119.7 . . ?
C144 C1A H1AA 119.4 . . ?
C1B C1A C144 121.1(15) . . ?
C1B C1A H1AA 119.5 . . ?
C141 C1B H1BA 119.6 . . ?
C1A C1B C141 120.8(15) . . ?
C1A C1B H1BA 119.6 . . ?
C141 C1C H1C 116.3 . . ?
C141 C1C C1D 127.5(16) . . ?
C1D C1C H1C 116.3 . . ?
C144 C1D C1C 118.8(15) . . ?
C144 C1D H1D 120.6 . . ?
C1C C1D H1D 120.6 . . ?
C61 C62A H62D 109.3 . . ?
C61 C62A H62E 109.7 . . ?
C61 C62A H62F 109.5 . . ?
H62D C62A H62E 109.4 . . ?
H62D C62A H62F 109.4 . . ?
H62E C62A H62F 109.4 . . ?
C61 C63A H63D 109.5 . . ?
C61 C63A H63E 109.5 . . ?
C61 C63A H63F 109.3 . . ?
H63D C63A H63E 109.5 . . ?
H63D C63A H63F 109.5 . . ?
H63E C63A H63F 109.5 . . ?
C61 C64A H64D 109.7 . . ?
C61 C64A H64E 109.4 . . ?
C61 C64A H64F 109.5 . . ?
H64D C64A H64E 109.4 . . ?
H64D C64A H64F 109.4 . . ?
H64E C64A H64F 109.4 . . ?
C102 O3 C101 125.5(10) . . ?
C104 O4 C103 107.7(6) . . ?
C106 O5 C105 112.4(6) . . ?
C108 O6 C107 112.5(5) . . ?
C110 O7 C109 109.9(6) . . ?
C111 O8 C112 117.3(10) . . ?
C97 O9 C98 112.2(13) . . ?
C97 O9 C98A 119.4(10) . . ?
C99 O10 C100 105.3(12) . . ?
O9 C97 H97A 112.3 . . ?
O9 C97 H97B 112.3 . . ?
O9 C97 C112 97.3(11) . . ?
H97A C97 H97B 109.9 . . ?
C112 C97 H97A 112.3 . . ?
C112 C97 H97B 112.3 . . ?
O10 C99 H99A 111.3 . . ?
O10 C99 H99B 111.3 . . ?
O10 C99 H99C 111.8 . . ?
O10 C99 H99D 111.8 . . ?
O10 C99 C98 102.3(14) . . ?
O10 C99 C98A 99.8(13) . . ?
H99A C99 H99B 109.2 . . ?
H99C C99 H99D 109.5 . . ?
C98 C99 H99A 111.3 . . ?
C98 C99 H99B 111.4 . . ?
C98A C99 H99C 111.8 . . ?
C98A C99 H99D 111.8 . . ?
O10 C100 H10B 109.2 . . ?
O10 C100 H10C 109.2 . . ?
O10 C100 C101 112.1(12) . . ?
H10B C100 H10C 107.9 . . ?
C101 C100 H10B 109.2 . . ?
C101 C100 H10C 109.2 . . ?
O3 C101 C100 111.5(11) . . ?
O3 C101 H10D 109.3 . . ?
O3 C101 H10E 109.3 . . ?
C100 C101 H10D 109.3 . . ?
C100 C101 H10E 109.4 . . ?
H10D C101 H10E 108.0 . . ?
O3 C102 H10F 108.9 . . ?
O3 C102 H10G 108.8 . . ?
O3 C102 C103 113.4(9) . . ?
H10F C102 H10G 107.7 . . ?
C103 C102 H10F 109.0 . . ?
C103 C102 H10G 108.8 . . ?
O4 C103 C102 109.6(8) . . ?
O4 C103 H10H 109.7 . . ?
O4 C103 H10I 109.7 . . ?
C102 C103 H10H 109.8 . . ?
C102 C103 H10I 109.7 . . ?
H10H C103 H10I 108.2 . . ?
O4 C104 H10J 108.8 . . ?
O4 C104 H10K 108.8 . . ?
O4 C104 C105 113.8(6) . . ?
H10J C104 H10K 107.7 . . ?
C105 C104 H10J 108.8 . . ?
C105 C104 H10K 108.8 . . ?
O5 C105 C104 114.3(6) . . ?
O5 C105 H10L 108.7 . . ?
O5 C105 H10M 108.7 . . ?
C104 C105 H10L 108.7 . . ?
C104 C105 H10M 108.7 . . ?
H10L C105 H10M 107.6 . . ?
O5 C106 H10N 109.5 . . ?
O5 C106 H10O 109.5 . . ?
O5 C106 C107 110.8(6) . . ?
H10N C106 H10O 108.1 . . ?
C107 C106 H10N 109.5 . . ?
C107 C106 H10O 109.5 . . ?
O6 C107 C106 108.4(6) . . ?
O6 C107 H10P 110.0 . . ?
O6 C107 H10Q 110.0 . . ?
C106 C107 H10P 110.0 . . ?
C106 C107 H10Q 110.0 . . ?
H10P C107 H10Q 108.4 . . ?
O6 C108 H10R 109.9 . . ?
O6 C108 H10S 109.9 . . ?
O6 C108 C109 108.8(5) . . ?
H10R C108 H10S 108.3 . . ?
C109 C108 H10R 109.9 . . ?
C109 C108 H10S 109.9 . . ?
O7 C109 C108 107.2(5) . . ?
O7 C109 H10T 110.3 . . ?
O7 C109 H10U 110.3 . . ?
C108 C109 H10T 110.3 . . ?
C108 C109 H10U 110.3 . . ?
H10T C109 H10U 108.5 . . ?
O7 C110 H11O 110.6 . . ?
O7 C110 H11P 110.6 . . ?
O7 C110 C111 105.6(7) . . ?
H11O C110 H11P 108.7 . . ?
C111 C110 H11O 110.6 . . ?
C111 C110 H11P 110.6 . . ?
O8 C111 C110 114.1(8) . . ?
O8 C111 H11Q 108.8 . . ?
O8 C111 H11R 108.7 . . ?
C110 C111 H11Q 108.7 . . ?
C110 C111 H11R 108.7 . . ?
H11Q C111 H11R 107.6 . . ?
O8 C112 C97 102.4(9) . . ?
O8 C112 H11S 111.3 . . ?
O8 C112 H11T 111.3 . . ?
C97 C112 H11S 111.3 . . ?
C97 C112 H11T 111.3 . . ?
H11S C112 H11T 109.2 . . ?
O9 C98 C99 100.8(13) . . ?
O9 C98 H98A 111.6 . . ?
O9 C98 H98B 111.6 . . ?
C99 C98 H98A 111.6 . . ?
C99 C98 H98B 111.6 . . ?
H98A C98 H98B 109.4 . . ?
O9 C98A C99 109.6(16) . . ?
O9 C98A H98C 109.8 . . ?
O9 C98A H98D 109.8 . . ?
C99 C98A H98C 109.8 . . ?
C99 C98A H98D 109.7 . . ?
H98C C98A H98D 108.2 . . ?
C116 O11 C117 112.6(6) . . ?
C119 O12 C118 108.8(5) . . ?
C120 O13 C121 112.5(6) . . ?
C122 O14 C123 111.7(9) . . ?
C124 O15 C125 113.8(10) . . ?
C126 O16 C1E 101.6(9) . . ?
C127 O16 C126 129.3(11) . . ?
C128 O17 C113 103.7(9) . . ?
C1F O17 C113 128.3(14) . . ?
C114 O18 C115 108.4(7) . . ?
O17 C113 H11A 110.6 . . ?
O17 C113 H11B 110.7 . . ?
O17 C113 C114 105.4(9) . . ?
H11A C113 H11B 108.8 . . ?
C114 C113 H11A 110.7 . . ?
C114 C113 H11B 110.7 . . ?
O18 C114 C113 109.0(8) . . ?
O18 C114 H11C 109.9 . . ?
O18 C114 H11D 109.9 . . ?
C113 C114 H11C 109.9 . . ?
C113 C114 H11D 109.8 . . ?
H11C C114 H11D 108.3 . . ?
O18 C115 H11E 110.1 . . ?
O18 C115 H11F 110.2 . . ?
O18 C115 C116 108.0(8) . . ?
H11E C115 H11F 108.5 . . ?
C116 C115 H11E 110.1 . . ?
C116 C115 H11F 110.1 . . ?
O11 C116 C115 107.0(7) . . ?
O11 C116 H11G 110.3 . . ?
O11 C116 H11H 110.3 . . ?
C115 C116 H11G 110.2 . . ?
C115 C116 H11H 110.4 . . ?
H11G C116 H11H 108.6 . . ?
O11 C117 H11I 109.4 . . ?
O11 C117 H11J 109.4 . . ?
O11 C117 C118 111.0(6) . . ?
H11I C117 H11J 108.0 . . ?
C118 C117 H11I 109.4 . . ?
C118 C117 H11J 109.4 . . ?
O12 C118 C117 107.7(6) . . ?
O12 C118 H11K 110.2 . . ?
O12 C118 H11L 110.2 . . ?
C117 C118 H11K 110.2 . . ?
C117 C118 H11L 110.2 . . ?
H11K C118 H11L 108.5 . . ?
O12 C119 H11M 110.0 . . ?
O12 C119 H11N 110.0 . . ?
O12 C119 C120 108.3(6) . . ?
H11M C119 H11N 108.4 . . ?
C120 C119 H11M 110.0 . . ?
C120 C119 H11N 110.1 . . ?
O13 C120 C119 110.1(7) . . ?
O13 C120 H12A 109.6 . . ?
O13 C120 H12B 109.6 . . ?
C119 C120 H12A 109.6 . . ?
C119 C120 H12B 109.7 . . ?
H12A C120 H12B 108.1 . . ?
O13 C121 H12C 109.6 . . ?
O13 C121 H12D 109.5 . . ?
O13 C121 C122 110.4(7) . . ?
H12C C121 H12D 108.1 . . ?
C122 C121 H12C 109.6 . . ?
C122 C121 H12D 109.6 . . ?
O14 C122 C121 106.4(7) . . ?
O14 C122 H12E 110.5 . . ?
O14 C122 H12F 110.4 . . ?
C121 C122 H12E 110.5 . . ?
C121 C122 H12F 110.4 . . ?
H12E C122 H12F 108.6 . . ?
O14 C123 H12G 109.9 . . ?
O14 C123 H12H 110.0 . . ?
O14 C123 C124 108.5(12) . . ?
H12G C123 H12H 108.4 . . ?
C124 C123 H12G 110.0 . . ?
C124 C123 H12H 110.0 . . ?
O15 C124 C123 114.2(12) . . ?
O15 C124 H12I 108.7 . . ?
O15 C124 H12J 108.7 . . ?
C123 C124 H12I 108.7 . . ?
C123 C124 H12J 108.7 . . ?
H12I C124 H12J 107.6 . . ?
O15 C125 H12K 109.8 . . ?
O15 C125 H12L 109.8 . . ?
O15 C125 C126 109.5(11) . . ?
H12K C125 H12L 108.2 . . ?
C126 C125 H12K 109.8 . . ?
C126 C125 H12L 109.7 . . ?
O16 C126 C125 107.7(10) . . ?
O16 C126 H12M 110.2 . . ?
O16 C126 H12N 110.2 . . ?
C125 C126 H12M 110.2 . . ?
C125 C126 H12N 110.2 . . ?
H12M C126 H12N 108.5 . . ?
O16 C127 H12O 112.0 . . ?
O16 C127 H12P 112.0 . . ?
O16 C127 C128 98.7(13) . . ?
H12O C127 H12P 109.7 . . ?
C128 C127 H12O 112.0 . . ?
C128 C127 H12P 112.1 . . ?
O17 C128 C127 103.9(13) . . ?
O17 C128 H12Q 111.0 . . ?
O17 C128 H12R 111.0 . . ?
C127 C128 H12Q 111.0 . . ?
C127 C128 H12R 111.0 . . ?
H12Q C128 H12R 109.0 . . ?
O16 C1E H1EA 110.7 . . ?
O16 C1E H1EB 110.8 . . ?
H1EA C1E H1EB 108.8 . . ?
C1F C1E O16 104.9(15) . . ?
C1F C1E H1EA 110.7 . . ?
C1F C1E H1EB 110.8 . . ?
O17 C1F C1E 103.4(15) . . ?
O17 C1F H1FA 111.0 . . ?
O17 C1F H1FB 111.1 . . ?
C1E C1F H1FA 111.0 . . ?
C1E C1F H1FB 111.1 . . ?
H1FA C1F H1FB 109.0 . . ?

loop_
_geom_bond_atom_site_label_1
_geom_bond_atom_site_label_2
_geom_bond_distance
_geom_bond_site_symmetry_2
_geom_bond_publ_flag
Zn1 O1 2.150(4) . ?
Zn1 O2 2.168(5) . ?
Zn1 N1 2.165(4) . ?
Zn1 N2 2.096(4) . ?
Zn1 N7 2.178(4) . ?
Zn1 N8 2.090(4) . ?
O1 H1A 0.9110 . ?
O1 H1B 0.9091 . ?
O2 C161 1.398(17) . ?
N1 C1 1.362(5) . ?
N1 C5 1.321(6) . ?
N2 C33 1.368(6) . ?
N2 C37 1.334(5) . ?
N3 H3 0.8800 . ?
N3 C38 1.317(6) . ?
N3 C40 1.390(6) . ?
N4 H4 0.8800 . ?
N4 C38 1.347(6) . ?
N4 C39 1.385(6) . ?
N5 H5 0.8800 . ?
N5 C6 1.356(6) . ?
N5 C7 1.388(6) . ?
N6 C6 1.320(6) . ?
N6 C8 1.389(6) . ?
N7 C65 1.366(6) . ?
N7 C69 1.330(6) . ?
N8 C129 1.347(6) . ?
N8 C133 1.344(6) . ?
N9 H9 0.8800 . ?
N9 C134 1.379(6) . ?
N9 C135 1.363(6) . ?
N10 H10 0.8800 . ?
N10 C134 1.315(6) . ?
N10 C136 1.376(6) . ?
N11 C70 1.331(6) . ?
N11 C76 1.381(6) . ?
N12 H12 0.8800 . ?
N12 C70 1.348(6) . ?
N12 C71 1.381(6) . ?
N13 C161 1.41(2) . ?
N13 C162 1.75(2) . ?
N13 C163 1.75(2) . ?
C1 C2 1.378(6) . ?
C1 C33 1.469(6) . ?
C2 H2 0.9500 . ?
C2 C3 1.370(7) . ?
C3 H3A 0.9500 . ?
C3 C4 1.363(7) . ?
C4 C5 1.400(7) . ?
C4 C6 1.496(7) . ?
C5 H5A 0.9500 . ?
C7 C8 1.405(7) . ?
C7 C12 1.410(7) . ?
C8 C9 1.439(8) . ?
C9 C10 1.403(8) . ?
C9 C23 1.450(8) . ?
C10 H10A 0.9500 . ?
C10 C11 1.400(9) . ?
C11 H11 0.9500 . ?
C11 C12 1.370(8) . ?
C12 C13 1.487(8) . ?
C13 C14 1.375(9) . ?
C13 C18 1.361(9) . ?
C14 H14 0.9500 . ?
C14 C15 1.405(10) . ?
C15 H15 0.9500 . ?
C15 C16 1.383(12) . ?
C16 C17 1.306(11) . ?
C16 C19 1.563(12) . ?
C17 H17 0.9500 . ?
C17 C18 1.381(9) . ?
C18 H18 0.9500 . ?
C19 C20 1.424(11) . ?
C19 C21 1.445(13) . ?
C19 C22 1.705(16) . ?
C20 H20A 0.9800 . ?
C20 H20B 0.9800 . ?
C20 H20C 0.9800 . ?
C21 H21A 0.9800 . ?
C21 H21B 0.9800 . ?
C21 H21C 0.9800 . ?
C22 H22A 0.9800 . ?
C22 H22B 0.9800 . ?
C22 H22C 0.9800 . ?
C23 C24 1.380(8) . ?
C23 C28 1.391(8) . ?
C24 H24 0.9500 . ?
C24 C25 1.399(9) . ?
C25 H25 0.9500 . ?
C25 C26 1.402(9) . ?
C26 C27 1.379(9) . ?
C26 C29 1.502(9) . ?
C27 H27 0.9500 . ?
C27 C28 1.403(8) . ?
C28 H28 0.9500 . ?
C29 C30 1.520(9) . ?
C29 C31 1.505(11) . ?
C29 C32 1.543(11) . ?
C30 H30A 0.9800 . ?
C30 H30B 0.9800 . ?
C30 H30C 0.9800 . ?
C31 H31A 0.9800 . ?
C31 H31B 0.9800 . ?
C31 H31C 0.9800 . ?
C32 H32A 0.9800 . ?
C32 H32B 0.9800 . ?
C32 H32C 0.9800 . ?
C33 C34 1.377(6) . ?
C34 H34 0.9500 . ?
C34 C35 1.375(7) . ?
C35 H35 0.9500 . ?
C35 C36 1.405(6) . ?
C36 C37 1.366(6) . ?
C36 C38 1.468(6) . ?
C37 H37 0.9500 . ?
C39 C40 1.384(6) . ?
C39 C44 1.409(7) . ?
C40 C41 1.415(6) . ?
C41 C42 1.376(7) . ?
C41 C55 1.485(7) . ?
C42 H42 0.9500 . ?
C42 C43 1.396(7) . ?
C43 H43 0.9500 . ?
C43 C44 1.379(7) . ?
C44 C45 1.493(7) . ?
C45 C46 1.367(8) . ?
C45 C50 1.367(8) . ?
C46 H46 0.9500 . ?
C46 C47 1.423(8) . ?
C47 H47 0.9500 . ?
C47 C48 1.346(10) . ?
C48 C49 1.387(10) . ?
C48 C51 1.486(9) . ?
C49 H49 0.9500 . ?
C49 C50 1.386(8) . ?
C50 H50 0.9500 . ?
C51 C52 1.539(12) . ?
C51 C53 1.533(12) . ?
C51 C54 1.572(13) . ?
C52 H52A 0.9800 . ?
C52 H52B 0.9800 . ?
C52 H52C 0.9800 . ?
C53 H53A 0.9800 . ?
C53 H53B 0.9800 . ?
C53 H53C 0.9800 . ?
C54 H54A 0.9800 . ?
C54 H54B 0.9800 . ?
C54 H54C 0.9800 . ?
C55 C56 1.405(8) . ?
C55 C60 1.372(8) . ?
C56 H56 0.9500 . ?
C56 C57 1.365(9) . ?
C57 H57 0.9500 . ?
C57 C58 1.376(10) . ?
C58 C59 1.406(10) . ?
C58 C61 1.535(9) . ?
C59 H59 0.9500 . ?
C59 C60 1.400(8) . ?
C60 H60 0.9500 . ?
C61 C62 1.561(14) . ?
C61 C63 1.550(14) . ?
C61 C64 1.543(15) . ?
C61 C62A 1.533(13) . ?
C61 C63A 1.548(14) . ?
C61 C64A 1.529(14) . ?
C65 C66 1.368(7) . ?
C65 C129 1.485(7) . ?
C66 H66 0.9500 . ?
C66 C67 1.364(7) . ?
C67 H67 0.9500 . ?
C67 C68 1.411(7) . ?
C68 C69 1.376(7) . ?
C68 C70 1.472(7) . ?
C69 H69 0.9500 . ?
C71 C72 1.395(6) . ?
C71 C76 1.413(6) . ?
C72 C73 1.381(7) . ?
C72 C87 1.489(6) . ?
C73 H73 0.9500 . ?
C73 C74 1.377(7) . ?
C74 H74 0.9500 . ?
C74 C75 1.400(7) . ?
C75 C76 1.399(6) . ?
C75 C77 1.487(7) . ?
C77 C78 1.375(8) . ?
C77 C82 1.378(8) . ?
C78 H78 0.9500 . ?
C78 C79 1.392(8) . ?
C79 H79 0.9500 . ?
C79 C80 1.382(10) . ?
C80 C81 1.388(10) . ?
C80 C83 1.491(9) . ?
C81 H81 0.9500 . ?
C81 C82 1.384(8) . ?
C82 H82 0.9500 . ?
C83 C84 1.504(15) . ?
C83 C85 1.493(15) . ?
C83 C86 1.568(16) . ?
C84 H84A 0.9863 . ?
C84 H84B 0.9863 . ?
C84 H84C 0.9864 . ?
C85 H85A 0.9800 . ?
C85 H85B 0.9800 . ?
C85 H85C 0.9800 . ?
C86 H86A 0.9801 . ?
C86 H86B 0.9801 . ?
C86 H86C 0.9801 . ?
C87 C88 1.390(7) . ?
C87 C92 1.391(7) . ?
C88 H88 0.9500 . ?
C88 C89 1.364(7) . ?
C89 H89 0.9500 . ?
C89 C90 1.361(8) . ?
C90 C91 1.415(8) . ?
C90 C93 1.515(8) . ?
C91 H91 0.9500 . ?
C91 C92 1.362(7) . ?
C92 H92 0.9500 . ?
C93 C94 1.589(14) . ?
C93 C95 1.381(13) . ?
C93 C96 1.500(14) . ?
C94 H94A 0.9800 . ?
C94 H94B 0.9800 . ?
C94 H94C 0.9800 . ?
C95 H95A 0.9800 . ?
C95 H95B 0.9800 . ?
C95 H95C 0.9800 . ?
C96 H96A 0.9800 . ?
C96 H96B 0.9800 . ?
C96 H96C 0.9800 . ?
C129 C130 1.354(7) . ?
C130 H130 0.9500 . ?
C130 C131 1.382(8) . ?
C131 H131 0.9500 . ?
C131 C132 1.375(7) . ?
C132 C133 1.393(7) . ?
C132 C134 1.458(7) . ?
C133 H133 0.9500 . ?
C135 C136 1.411(6) . ?
C135 C140 1.395(7) . ?
C136 C137 1.413(7) . ?
C137 C138 1.374(8) . ?
C137 C151 1.492(7) . ?
C138 H138 0.9500 . ?
C138 C139 1.385(7) . ?
C139 H139 0.9500 . ?
C139 C140 1.398(8) . ?
C140 C141 1.485(7) . ?
C141 C142 1.357(9) . ?
C141 C146 1.371(9) . ?
C141 C1B 1.433(15) . ?
C141 C1C 1.298(15) . ?
C144 C147 1.540(8) . ?
C144 C143 1.385(10) . ?
C144 C145 1.356(10) . ?
C144 C1A 1.390(16) . ?
C144 C1D 1.345(16) . ?
C147 C148 1.486(11) . ?
C147 C149 1.530(11) . ?
C147 C150 1.524(11) . ?
C148 H14A 0.9800 . ?
C148 H14B 0.9800 . ?
C148 H14C 0.9800 . ?
C149 H14D 0.9800 . ?
C149 H14E 0.9800 . ?
C149 H14F 0.9800 . ?
C150 H15A 0.9800 . ?
C150 H15B 0.9800 . ?
C150 H15C 0.9800 . ?
C151 C152 1.363(8) . ?
C151 C156 1.391(8) . ?
C152 H152 0.9500 . ?
C152 C153 1.394(8) . ?
C153 H153 0.9500 . ?
C153 C154 1.352(8) . ?
C154 C155 1.399(8) . ?
C154 C157 1.527(7) . ?
C155 H155 0.9500 . ?
C155 C156 1.400(7) . ?
C156 H156 0.9500 . ?
C157 C158 1.556(8) . ?
C157 C159 1.523(8) . ?
C157 C160 1.520(8) . ?
C158 H15D 0.9800 . ?
C158 H15E 0.9800 . ?
C158 H15F 0.9800 . ?
C159 H15G 0.9800 . ?
C159 H15H 0.9800 . ?
C159 H15I 0.9800 . ?
C160 H16A 0.9800 . ?
C160 H16B 0.9800 . ?
C160 H16C 0.9800 . ?
C161 H161 0.9500 . ?
C162 H16D 1.2534 . ?
C162 H16E 1.2509 . ?
C162 H16F 1.2253 . ?
C163 H16G 1.1939 . ?
C163 H16H 1.1951 . ?
C163 H16I 1.1910 . ?
C62 H62A 0.9846 . ?
C62 H62B 0.9847 . ?
C62 H62C 0.9846 . ?
C63 H63A 0.9801 . ?
C63 H63B 0.9801 . ?
C63 H63C 0.9801 . ?
C64 H64A 0.9868 . ?
C64 H64B 0.9867 . ?
C64 H64C 0.9867 . ?
C142 H142 0.9500 . ?
C142 C143 1.415(10) . ?
C143 H143 0.9500 . ?
C145 H145 0.9500 . ?
C145 C146 1.372(10) . ?
C146 H146 0.9500 . ?
C1A H1AA 0.9500 . ?
C1A C1B 1.378(16) . ?
C1B H1BA 0.9500 . ?
C1C H1C 0.9500 . ?
C1C C1D 1.390(16) . ?
C1D H1D 0.9500 . ?
C62A H62D 0.9805 . ?
C62A H62E 0.9806 . ?
C62A H62F 0.9805 . ?
C63A H63D 0.9800 . ?
C63A H63E 0.9800 . ?
C63A H63F 0.9800 . ?
C64A H64D 0.9804 . ?
C64A H64E 0.9804 . ?
C64A H64F 0.9804 . ?
O3 C101 1.400(11) . ?
O3 C102 1.395(3) . ?
O4 C103 1.463(9) . ?
O4 C104 1.395(3) . ?
O5 C105 1.411(7) . ?
O5 C106 1.395(3) . ?
O6 C107 1.417(7) . ?
O6 C108 1.395(3) . ?
O7 C109 1.453(8) . ?
O7 C110 1.395(3) . ?
O8 C111 1.361(8) . ?
O8 C112 1.395(3) . ?
O9 C97 1.374(13) . ?
O9 C98 1.395(3) . ?
O9 C98A 1.395(3) . ?
O10 C99 1.371(14) . ?
O10 C100 1.395(3) . ?
C97 H97A 0.9900 . ?
C97 H97B 0.9900 . ?
C97 C112 1.502(8) . ?
C99 H99A 0.9900 . ?
C99 H99B 0.9900 . ?
C99 H99C 0.9900 . ?
C99 H99D 0.9900 . ?
C99 C98 1.67(2) . ?
C99 C98A 1.498(9) . ?
C100 H10B 0.9900 . ?
C100 H10C 0.9900 . ?
C100 C101 1.491(8) . ?
C101 H10D 0.9900 . ?
C101 H10E 0.9900 . ?
C102 H10F 0.9900 . ?
C102 H10G 0.9900 . ?
C102 C103 1.502(7) . ?
C103 H10H 0.9900 . ?
C103 H10I 0.9900 . ?
C104 H10J 0.9900 . ?
C104 H10K 0.9900 . ?
C104 C105 1.488(6) . ?
C105 H10L 0.9900 . ?
C105 H10M 0.9900 . ?
C106 H10N 0.9900 . ?
C106 H10O 0.9900 . ?
C106 C107 1.490(7) . ?
C107 H10P 0.9900 . ?
C107 H10Q 0.9900 . ?
C108 H10R 0.9900 . ?
C108 H10S 0.9900 . ?
C108 C109 1.493(7) . ?
C109 H10T 0.9900 . ?
C109 H10U 0.9900 . ?
C110 H11O 0.9900 . ?
C110 H11P 0.9900 . ?
C110 C111 1.504(7) . ?
C111 H11Q 0.9900 . ?
C111 H11R 0.9900 . ?
C112 H11S 0.9900 . ?
C112 H11T 0.9900 . ?
C98 H98A 0.9900 . ?
C98 H98B 0.9900 . ?
C98A H98C 0.9900 . ?
C98A H98D 0.9900 . ?
O11 C116 1.413(8) . ?
O11 C117 1.442(8) . ?
O12 C118 1.418(7) . ?
O12 C119 1.410(7) . ?
O13 C120 1.381(7) . ?
O13 C121 1.444(8) . ?
O14 C122 1.417(9) . ?
O14 C123 1.453(11) . ?
O15 C124 1.386(10) . ?
O15 C125 1.418(11) . ?
O16 C126 1.472(11) . ?
O16 C127 1.460(14) . ?
O16 C1E 1.534(14) . ?
O17 C113 1.422(10) . ?
O17 C128 1.410(13) . ?
O17 C1F 1.392(14) . ?
O18 C114 1.422(9) . ?
O18 C115 1.426(8) . ?
C113 H11A 0.9900 . ?
C113 H11B 0.9900 . ?
C113 C114 1.480(10) . ?
C114 H11C 0.9900 . ?
C114 H11D 0.9900 . ?
C115 H11E 0.9900 . ?
C115 H11F 0.9900 . ?
C115 C116 1.471(9) . ?
C116 H11G 0.9900 . ?
C116 H11H 0.9900 . ?
C117 H11I 0.9900 . ?
C117 H11J 0.9900 . ?
C117 C118 1.483(9) . ?
C118 H11K 0.9900 . ?
C118 H11L 0.9900 . ?
C119 H11M 0.9900 . ?
C119 H11N 0.9900 . ?
C119 C120 1.496(8) . ?
C120 H12A 0.9900 . ?
C120 H12B 0.9900 . ?
C121 H12C 0.9900 . ?
C121 H12D 0.9900 . ?
C121 C122 1.467(8) . ?
C122 H12E 0.9900 . ?
C122 H12F 0.9900 . ?
C123 H12G 0.9900 . ?
C123 H12H 0.9900 . ?
C123 C124 1.454(12) . ?
C124 H12I 0.9900 . ?
C124 H12J 0.9900 . ?
C125 H12K 0.9900 . ?
C125 H12L 0.9900 . ?
C125 C126 1.480(10) . ?
C126 H12M 0.9900 . ?
C126 H12N 0.9900 . ?
C127 H12O 0.9900 . ?
C127 H12P 0.9900 . ?
C127 C128 1.489(13) . ?
C128 H12Q 0.9900 . ?
C128 H12R 0.9900 . ?
C1E H1EA 0.9900 . ?
C1E H1EB 0.9900 . ?
C1E C1F 1.463(14) . ?
C1F H1FA 0.9900 . ?
C1F H1FB 0.9900 . ?

loop_
_geom_torsion_atom_site_label_1
_geom_torsion_atom_site_label_2
_geom_torsion_atom_site_label_3
_geom_torsion_atom_site_label_4
_geom_torsion
_geom_torsion_site_symmetry_1
_geom_torsion_site_symmetry_2
_geom_torsion_site_symmetry_3
_geom_torsion_site_symmetry_4
_geom_torsion_publ_flag
Zn1 O2 C161 N13 -173.0(12) . . . . ?
Zn1 N1 C1 C2 -176.4(4) . . . . ?
Zn1 N1 C1 C33 4.5(6) . . . . ?
Zn1 N1 C5 C4 177.3(4) . . . . ?
Zn1 N2 C33 C1 -14.7(6) . . . . ?
Zn1 N2 C33 C34 163.8(5) . . . . ?
Zn1 N2 C37 C36 -164.9(4) . . . . ?
Zn1 N7 C65 C66 -177.8(4) . . . . ?
Zn1 N7 C65 C129 4.9(6) . . . . ?
Zn1 N7 C69 C68 173.3(4) . . . . ?
Zn1 N8 C129 C65 -20.4(6) . . . . ?
Zn1 N8 C129 C130 160.4(5) . . . . ?
Zn1 N8 C133 C132 -159.0(4) . . . . ?
N1 C1 C2 C3 -1.1(9) . . . . ?
N1 C1 C33 N2 6.6(7) . . . . ?
N1 C1 C33 C34 -171.9(5) . . . . ?
N2 C33 C34 C35 3.8(9) . . . . ?
N3 C40 C41 C42 177.9(5) . . . . ?
N3 C40 C41 C55 -3.7(9) . . . . ?
N4 C39 C40 N3 1.0(6) . . . . ?
N4 C39 C40 C41 178.1(5) . . . . ?
N4 C39 C44 C43 -177.0(6) . . . . ?
N4 C39 C44 C45 1.3(10) . . . . ?
N5 C7 C8 N6 0.2(7) . . . . ?
N5 C7 C8 C9 179.6(5) . . . . ?
N5 C7 C12 C11 179.2(6) . . . . ?
N5 C7 C12 C13 -0.7(11) . . . . ?
N6 C8 C9 C10 179.1(6) . . . . ?
N6 C8 C9 C23 5.0(10) . . . . ?
N7 C65 C66 C67 5.4(9) . . . . ?
N7 C65 C129 N8 10.0(7) . . . . ?
N7 C65 C129 C130 -170.8(6) . . . . ?
N8 C129 C130 C131 0.9(10) . . . . ?
N9 C135 C136 N10 -0.2(6) . . . . ?
N9 C135 C136 C137 175.7(5) . . . . ?
N9 C135 C140 C139 -177.9(6) . . . . ?
N9 C135 C140 C141 2.7(10) . . . . ?
N10 C136 C137 C138 178.3(6) . . . . ?
N10 C136 C137 C151 0.1(10) . . . . ?
N12 C71 C72 C73 177.8(5) . . . . ?
N12 C71 C72 C87 -0.9(8) . . . . ?
N12 C71 C76 N11 0.7(5) . . . . ?
N12 C71 C76 C75 -177.2(4) . . . . ?
C1 N1 C5 C4 2.1(8) . . . . ?
C1 C2 C3 C4 1.0(9) . . . . ?
C1 C33 C34 C35 -177.7(6) . . . . ?
C2 C1 C33 N2 -172.5(5) . . . . ?
C2 C1 C33 C34 9.0(9) . . . . ?
C2 C3 C4 C5 0.6(9) . . . . ?
C2 C3 C4 C6 179.3(5) . . . . ?
C3 C4 C5 N1 -2.2(8) . . . . ?
C3 C4 C6 N5 161.6(6) . . . . ?
C3 C4 C6 N6 -16.0(8) . . . . ?
C5 N1 C1 C2 -0.5(8) . . . . ?
C5 N1 C1 C33 -179.5(5) . . . . ?
C5 C4 C6 N5 -19.7(9) . . . . ?
C5 C4 C6 N6 162.7(5) . . . . ?
C6 N5 C7 C8 0.3(6) . . . . ?
C6 N5 C7 C12 177.0(6) . . . . ?
C6 N6 C8 C7 -0.6(7) . . . . ?
C6 N6 C8 C9 -179.9(6) . . . . ?
C6 C4 C5 N1 179.1(5) . . . . ?
C7 N5 C6 N6 -0.7(7) . . . . ?
C7 N5 C6 C4 -178.4(5) . . . . ?
C7 C8 C9 C10 -0.1(9) . . . . ?
C7 C8 C9 C23 -174.2(6) . . . . ?
C7 C12 C13 C14 130.3(7) . . . . ?
C7 C12 C13 C18 -52.2(9) . . . . ?
C8 N6 C6 N5 0.8(7) . . . . ?
C8 N6 C6 C4 178.7(5) . . . . ?
C8 C7 C12 C11 -4.6(9) . . . . ?
C8 C7 C12 C13 175.6(6) . . . . ?
C8 C9 C10 C11 0.2(10) . . . . ?
C8 C9 C23 C24 151.8(6) . . . . ?
C8 C9 C23 C28 -25.2(9) . . . . ?
C9 C10 C11 C12 -2.8(11) . . . . ?
C9 C23 C24 C25 -172.0(6) . . . . ?
C9 C23 C28 C27 173.6(6) . . . . ?
C10 C9 C23 C24 -21.7(10) . . . . ?
C10 C9 C23 C28 161.3(6) . . . . ?
C10 C11 C12 C7 4.7(10) . . . . ?
C10 C11 C12 C13 -175.4(6) . . . . ?
C11 C12 C13 C14 -49.5(9) . . . . ?
C11 C12 C13 C18 128.0(7) . . . . ?
C12 C7 C8 N6 -176.9(5) . . . . ?
C12 C7 C8 C9 2.5(9) . . . . ?
C12 C13 C14 C15 177.2(6) . . . . ?
C12 C13 C18 C17 -176.0(6) . . . . ?
C13 C14 C15 C16 -2.1(12) . . . . ?
C14 C13 C18 C17 1.6(11) . . . . ?
C14 C15 C16 C17 3.3(14) . . . . ?
C14 C15 C16 C19 177.5(8) . . . . ?
C15 C16 C17 C18 -2.1(14) . . . . ?
C15 C16 C19 C20 -129.4(11) . . . . ?
C15 C16 C19 C21 9.8(15) . . . . ?
C15 C16 C19 C22 120.5(10) . . . . ?
C16 C17 C18 C13 -0.4(13) . . . . ?
C17 C16 C19 C20 44.9(16) . . . . ?
C17 C16 C19 C21 -175.9(9) . . . . ?
C17 C16 C19 C22 -65.3(10) . . . . ?
C18 C13 C14 C15 -0.3(11) . . . . ?
C19 C16 C17 C18 -176.3(9) . . . . ?
C23 C9 C10 C11 174.3(6) . . . . ?
C23 C24 C25 C26 -2.7(11) . . . . ?
C24 C23 C28 C27 -3.5(9) . . . . ?
C24 C25 C26 C27 -1.5(10) . . . . ?
C24 C25 C26 C29 177.9(7) . . . . ?
C25 C26 C27 C28 3.1(10) . . . . ?
C25 C26 C29 C30 60.9(9) . . . . ?
C25 C26 C29 C31 -59.5(9) . . . . ?
C25 C26 C29 C32 -179.7(7) . . . . ?
C26 C27 C28 C23 -0.6(10) . . . . ?
C27 C26 C29 C30 -119.7(8) . . . . ?
C27 C26 C29 C31 119.9(8) . . . . ?
C27 C26 C29 C32 -0.3(10) . . . . ?
C28 C23 C24 C25 5.1(10) . . . . ?
C29 C26 C27 C28 -176.3(6) . . . . ?
C33 N2 C37 C36 3.2(8) . . . . ?
C33 C1 C2 C3 177.9(6) . . . . ?
C33 C34 C35 C36 0.7(10) . . . . ?
C34 C35 C36 C37 -3.1(9) . . . . ?
C34 C35 C36 C38 173.7(6) . . . . ?
C35 C36 C37 N2 1.2(8) . . . . ?
C35 C36 C38 N3 -176.3(5) . . . . ?
C35 C36 C38 N4 -1.0(9) . . . . ?
C37 N2 C33 C1 175.8(5) . . . . ?
C37 N2 C33 C34 -5.7(8) . . . . ?
C37 C36 C38 N3 0.3(8) . . . . ?
C37 C36 C38 N4 175.6(5) . . . . ?
C38 N3 C40 C39 0.3(6) . . . . ?
C38 N3 C40 C41 -176.6(6) . . . . ?
C38 N4 C39 C40 -1.9(6) . . . . ?
C38 N4 C39 C44 179.4(6) . . . . ?
C38 C36 C37 N2 -175.6(5) . . . . ?
C39 N4 C38 N3 2.2(6) . . . . ?
C39 N4 C38 C36 -173.5(5) . . . . ?
C39 C40 C41 C42 1.4(8) . . . . ?
C39 C40 C41 C55 179.9(5) . . . . ?
C39 C44 C45 C46 -39.3(10) . . . . ?
C39 C44 C45 C50 138.1(7) . . . . ?
C40 N3 C38 N4 -1.5(6) . . . . ?
C40 N3 C38 C36 174.1(5) . . . . ?
C40 C39 C44 C43 4.5(9) . . . . ?
C40 C39 C44 C45 -177.2(6) . . . . ?
C40 C41 C42 C43 -1.6(9) . . . . ?
C40 C41 C55 C56 137.3(6) . . . . ?
C40 C41 C55 C60 -41.1(8) . . . . ?
C41 C42 C43 C44 3.5(10) . . . . ?
C41 C55 C56 C57 -178.7(6) . . . . ?
C41 C55 C60 C59 179.9(5) . . . . ?
C42 C41 C55 C56 -44.3(8) . . . . ?
C42 C41 C55 C60 137.3(6) . . . . ?
C42 C43 C44 C39 -4.7(9) . . . . ?
C42 C43 C44 C45 177.0(6) . . . . ?
C43 C44 C45 C46 138.9(7) . . . . ?
C43 C44 C45 C50 -43.7(10) . . . . ?
C44 C39 C40 N3 179.9(5) . . . . ?
C44 C39 C40 C41 -3.0(9) . . . . ?
C44 C45 C46 C47 177.0(7) . . . . ?
C44 C45 C50 C49 -177.1(6) . . . . ?
C45 C46 C47 C48 -1.3(13) . . . . ?
C46 C45 C50 C49 0.4(11) . . . . ?
C46 C47 C48 C49 2.9(13) . . . . ?
C46 C47 C48 C51 -179.1(8) . . . . ?
C47 C48 C49 C50 -3.0(12) . . . . ?
C47 C48 C51 C52 -122.3(10) . . . . ?
C47 C48 C51 C53 115.7(10) . . . . ?
C47 C48 C51 C54 -2.5(13) . . . . ?
C48 C49 C50 C45 1.4(12) . . . . ?
C49 C48 C51 C52 55.6(12) . . . . ?
C49 C48 C51 C53 -66.4(11) . . . . ?
C49 C48 C51 C54 175.4(9) . . . . ?
C50 C45 C46 C47 -0.5(11) . . . . ?
C51 C48 C49 C50 179.0(7) . . . . ?
C55 C41 C42 C43 179.9(5) . . . . ?
C55 C56 C57 C58 0.4(10) . . . . ?
C56 C55 C60 C59 1.4(8) . . . . ?
C56 C57 C58 C59 -1.8(11) . . . . ?
C56 C57 C58 C61 179.3(6) . . . . ?
C57 C58 C59 C60 3.0(10) . . . . ?
C57 C58 C61 C62 20.0(14) . . . . ?
C57 C58 C61 C63 -101.0(13) . . . . ?
C57 C58 C61 C64 140.6(11) . . . . ?
C57 C58 C61 C62A 49.3(16) . . . . ?
C57 C58 C61 C63A -58.3(12) . . . . ?
C57 C58 C61 C64A -161.8(12) . . . . ?
C58 C59 C60 C55 -2.9(10) . . . . ?
C59 C58 C61 C62 -158.9(12) . . . . ?
C59 C58 C61 C63 80.1(13) . . . . ?
C59 C58 C61 C64 -38.3(11) . . . . ?
C59 C58 C61 C62A -129.6(14) . . . . ?
C59 C58 C61 C63A 122.9(11) . . . . ?
C59 C58 C61 C64A 19.3(13) . . . . ?
C60 C55 C56 C57 -0.2(9) . . . . ?
C61 C58 C59 C60 -178.1(6) . . . . ?
C65 N7 C69 C68 3.4(7) . . . . ?
C65 C66 C67 C68 -2.1(9) . . . . ?
C65 C129 C130 C131 -178.3(6) . . . . ?
C66 C65 C129 N8 -167.3(5) . . . . ?
C66 C65 C129 C130 11.9(9) . . . . ?
C66 C67 C68 C69 -0.6(8) . . . . ?
C66 C67 C68 C70 173.2(5) . . . . ?
C67 C68 C69 N7 -0.1(8) . . . . ?
C67 C68 C70 N11 -12.7(7) . . . . ?
C67 C68 C70 N12 169.7(5) . . . . ?
C69 N7 C65 C66 -6.0(7) . . . . ?
C69 N7 C65 C129 176.7(5) . . . . ?
C69 C68 C70 N11 160.3(5) . . . . ?
C69 C68 C70 N12 -17.4(9) . . . . ?
C70 N11 C76 C71 -1.5(5) . . . . ?
C70 N11 C76 C75 176.2(5) . . . . ?
C70 N12 C71 C72 -177.8(5) . . . . ?
C70 N12 C71 C76 0.4(5) . . . . ?
C70 C68 C69 N7 -173.0(5) . . . . ?
C71 N12 C70 N11 -1.4(6) . . . . ?
C71 N12 C70 C68 176.4(5) . . . . ?
C71 C72 C73 C74 -0.8(8) . . . . ?
C71 C72 C87 C88 -54.3(7) . . . . ?
C71 C72 C87 C92 128.7(6) . . . . ?
C72 C71 C76 N11 179.1(4) . . . . ?
C72 C71 C76 C75 1.3(7) . . . . ?
C72 C73 C74 C75 0.6(9) . . . . ?
C72 C87 C88 C89 -179.4(5) . . . . ?
C72 C87 C92 C91 179.9(6) . . . . ?
C73 C72 C87 C88 127.0(6) . . . . ?
C73 C72 C87 C92 -50.0(8) . . . . ?
C73 C74 C75 C76 0.5(8) . . . . ?
C73 C74 C75 C77 -176.8(5) . . . . ?
C74 C75 C76 N11 -178.8(5) . . . . ?
C74 C75 C76 C71 -1.4(7) . . . . ?
C74 C75 C77 C78 -22.5(8) . . . . ?
C74 C75 C77 C82 156.9(6) . . . . ?
C75 C77 C78 C79 178.3(5) . . . . ?
C75 C77 C82 C81 -177.6(7) . . . . ?
C76 N11 C70 N12 1.8(5) . . . . ?
C76 N11 C70 C68 -176.2(4) . . . . ?
C76 C71 C72 C73 -0.1(7) . . . . ?
C76 C71 C72 C87 -178.8(4) . . . . ?
C76 C75 C77 C78 160.4(5) . . . . ?
C76 C75 C77 C82 -20.2(9) . . . . ?
C77 C75 C76 N11 -1.5(8) . . . . ?
C77 C75 C76 C71 175.9(5) . . . . ?
C77 C78 C79 C80 0.5(10) . . . . ?
C78 C77 C82 C81 1.9(11) . . . . ?
C78 C79 C80 C81 -0.4(11) . . . . ?
C78 C79 C80 C83 -179.2(7) . . . . ?
C79 C80 C81 C82 1.1(12) . . . . ?
C79 C80 C83 C84 11.8(12) . . . . ?
C79 C80 C83 C85 -115.8(11) . . . . ?
C79 C80 C83 C86 129.6(10) . . . . ?
C80 C81 C82 C77 -1.9(14) . . . . ?
C81 C80 C83 C84 -166.9(9) . . . . ?
C81 C80 C83 C85 65.4(13) . . . . ?
C81 C80 C83 C86 -49.2(12) . . . . ?
C82 C77 C78 C79 -1.2(9) . . . . ?
C83 C80 C81 C82 179.9(8) . . . . ?
C87 C72 C73 C74 177.9(5) . . . . ?
C87 C88 C89 C90 0.4(10) . . . . ?
C88 C87 C92 C91 2.8(9) . . . . ?
C88 C89 C90 C91 1.0(10) . . . . ?
C88 C89 C90 C93 -178.1(7) . . . . ?
C89 C90 C91 C92 -0.4(10) . . . . ?
C89 C90 C93 C94 104.9(9) . . . . ?
C89 C90 C93 C95 -23.4(13) . . . . ?
C89 C90 C93 C96 -144.7(9) . . . . ?
C90 C91 C92 C87 -1.5(10) . . . . ?
C91 C90 C93 C94 -74.1(10) . . . . ?
C91 C90 C93 C95 157.5(10) . . . . ?
C91 C90 C93 C96 36.2(11) . . . . ?
C92 C87 C88 C89 -2.2(9) . . . . ?
C93 C90 C91 C92 178.7(7) . . . . ?
C129 N8 C133 C132 0.8(8) . . . . ?
C129 C65 C66 C67 -177.3(6) . . . . ?
C129 C130 C131 C132 1.0(11) . . . . ?
C130 C131 C132 C133 -1.8(10) . . . . ?
C130 C131 C132 C134 174.6(6) . . . . ?
C131 C132 C133 N8 0.9(8) . . . . ?
C131 C132 C134 N9 2.2(9) . . . . ?
C131 C132 C134 N10 -178.8(6) . . . . ?
C133 N8 C129 C65 177.4(5) . . . . ?
C133 N8 C129 C130 -1.7(8) . . . . ?
C133 C132 C134 N9 178.5(5) . . . . ?
C133 C132 C134 N10 -2.5(9) . . . . ?
C134 N9 C135 C136 -0.3(6) . . . . ?
C134 N9 C135 C140 177.2(6) . . . . ?
C134 N10 C136 C135 0.6(6) . . . . ?
C134 N10 C136 C137 -174.7(6) . . . . ?
C134 C132 C133 N8 -175.6(5) . . . . ?
C135 N9 C134 N10 0.7(7) . . . . ?
C135 N9 C134 C132 179.9(5) . . . . ?
C135 C136 C137 C138 3.4(9) . . . . ?
C135 C136 C137 C151 -174.9(5) . . . . ?
C135 C140 C141 C142 34.8(10) . . . . ?
C135 C140 C141 C146 -143.1(8) . . . . ?
C135 C140 C141 C1B 142.8(11) . . . . ?
C135 C140 C141 C1C -44.9(14) . . . . ?
C136 N10 C134 N9 -0.8(6) . . . . ?
C136 N10 C134 C132 -179.9(5) . . . . ?
C136 C135 C140 C139 -0.8(9) . . . . ?
C136 C135 C140 C141 179.8(5) . . . . ?
C136 C137 C138 C139 -2.1(10) . . . . ?
C136 C137 C151 C152 141.2(7) . . . . ?
C136 C137 C151 C156 -39.0(9) . . . . ?
C137 C138 C139 C140 -0.7(10) . . . . ?
C137 C151 C152 C153 -179.0(6) . . . . ?
C137 C151 C156 C155 178.5(5) . . . . ?
C138 C137 C151 C152 -36.9(9) . . . . ?
C138 C137 C151 C156 142.9(6) . . . . ?
C138 C139 C140 C135 2.2(9) . . . . ?
C138 C139 C140 C141 -178.4(6) . . . . ?
C139 C140 C141 C142 -144.5(8) . . . . ?
C139 C140 C141 C146 37.5(10) . . . . ?
C139 C140 C141 C1B -36.6(12) . . . . ?
C139 C140 C141 C1C 135.8(12) . . . . ?
C140 C135 C136 N10 -177.9(5) . . . . ?
C140 C135 C136 C137 -2.1(9) . . . . ?
C140 C141 C142 C143 -179.7(8) . . . . ?
C140 C141 C146 C145 178.7(8) . . . . ?
C140 C141 C1B C1A 178.4(14) . . . . ?
C140 C141 C1C C1D -177.2(15) . . . . ?
C141 C142 C143 C144 -1.4(15) . . . . ?
C141 C1C C1D C144 -4(3) . . . . ?
C144 C145 C146 C141 3.7(16) . . . . ?
C144 C1A C1B C141 2(3) . . . . ?
C147 C144 C143 C142 179.9(8) . . . . ?
C147 C144 C145 C146 178.9(9) . . . . ?
C147 C144 C1A C1B 179.5(14) . . . . ?
C147 C144 C1D C1C -178.6(13) . . . . ?
C151 C137 C138 C139 176.1(6) . . . . ?
C151 C152 C153 C154 3.6(12) . . . . ?
C152 C151 C156 C155 -1.7(9) . . . . ?
C152 C153 C154 C155 -7.4(10) . . . . ?
C152 C153 C154 C157 176.0(6) . . . . ?
C153 C154 C155 C156 6.7(9) . . . . ?
C153 C154 C157 C158 60.2(8) . . . . ?
C153 C154 C157 C159 -59.2(8) . . . . ?
C153 C154 C157 C160 179.3(6) . . . . ?
C154 C155 C156 C151 -2.3(9) . . . . ?
C155 C154 C157 C158 -116.1(7) . . . . ?
C155 C154 C157 C159 124.5(6) . . . . ?
C155 C154 C157 C160 3.0(8) . . . . ?
C156 C151 C152 C153 1.2(10) . . . . ?
C157 C154 C155 C156 -176.8(5) . . . . ?
C162 N13 C161 O2 74(2) . . . . ?
C163 N13 C161 O2 -172(2) . . . . ?
C142 C141 C146 C145 0.7(14) . . . . ?
C143 C144 C147 C148 -10.7(11) . . . . ?
C143 C144 C147 C149 -134.4(9) . . . . ?
C143 C144 C147 C150 109.0(9) . . . . ?
C143 C144 C145 C146 -6.5(15) . . . . ?
C145 C144 C147 C148 163.6(9) . . . . ?
C145 C144 C147 C149 39.8(12) . . . . ?
C145 C144 C147 C150 -76.7(10) . . . . ?
C145 C144 C143 C142 5.2(14) . . . . ?
C146 C141 C142 C143 -1.7(13) . . . . ?
C1A C144 C147 C148 -120.4(12) . . . . ?
C1A C144 C147 C149 115.8(12) . . . . ?
C1A C144 C147 C150 -0.8(13) . . . . ?
C1A C144 C1D C1C 11(2) . . . . ?
C1B C141 C1C C1D -4(3) . . . . ?
C1C C141 C1B C1A 5(2) . . . . ?
C1D C144 C147 C148 69.1(13) . . . . ?
C1D C144 C147 C149 -54.6(14) . . . . ?
C1D C144 C147 C150 -171.2(12) . . . . ?
C1D C144 C1A C1B -10(2) . . . . ?
O3 C102 C103 O4 -98.7(11) . . . . ?
O4 C104 C105 O5 73.1(9) . . . . ?
O5 C106 C107 O6 63.0(8) . . . . ?
O6 C108 C109 O7 -65.0(7) . . . . ?
O7 C110 C111 O8 81.8(9) . . . . ?
O9 C97 C112 O8 175.5(9) . . . . ?
O10 C99 C98 O9 88.7(15) . . . . ?
O10 C99 C98A O9 -92.0(17) . . . . ?
O10 C100 C101 O3 -87.1(18) . . . . ?
C97 O9 C98 C99 -110.6(13) . . . . ?
C97 O9 C98A C99 101.5(16) . . . . ?
C99 O10 C100 C101 177.3(13) . . . . ?
C100 O10 C99 C98 168.7(11) . . . . ?
C100 O10 C99 C98A -121.1(14) . . . . ?
C101 O3 C102 C103 -87.0(14) . . . . ?
C102 O3 C101 C100 -175.3(10) . . . . ?
C103 O4 C104 C105 167.9(7) . . . . ?
C104 O4 C103 C102 -174.7(7) . . . . ?
C105 O5 C106 C107 176.1(6) . . . . ?
C106 O5 C105 C104 162.5(6) . . . . ?
C107 O6 C108 C109 177.0(6) . . . . ?
C108 O6 C107 C106 161.4(6) . . . . ?
C109 O7 C110 C111 168.9(6) . . . . ?
C110 O7 C109 C108 171.5(5) . . . . ?
C111 O8 C112 C97 -153.0(8) . . . . ?
C112 O8 C111 C110 -168.9(8) . . . . ?
C98 O9 C97 C112 -174.3(12) . . . . ?
C98A O9 C97 C112 95.0(15) . . . . ?
O11 C117 C118 O12 -53.4(8) . . . . ?
O12 C119 C120 O13 84.7(7) . . . . ?
O13 C121 C122 O14 -172.1(6) . . . . ?
O14 C123 C124 O15 69.8(16) . . . . ?
O15 C125 C126 O16 -87.9(12) . . . . ?
O16 C127 C128 O17 -93.6(15) . . . . ?
O16 C1E C1F O17 84.4(19) . . . . ?
O17 C113 C114 O18 163.7(7) . . . . ?
O18 C115 C116 O11 -60.1(9) . . . . ?
C113 O17 C128 C127 177.3(12) . . . . ?
C113 O17 C1F C1E 81.6(19) . . . . ?
C114 O18 C115 C116 169.0(7) . . . . ?
C115 O18 C114 C113 179.3(7) . . . . ?
C116 O11 C117 C118 -170.4(6) . . . . ?
C117 O11 C116 C115 -160.0(7) . . . . ?
C118 O12 C119 C120 -179.8(6) . . . . ?
C119 O12 C118 C117 -179.0(6) . . . . ?
C120 O13 C121 C122 -161.0(6) . . . . ?
C121 O13 C120 C119 -174.7(6) . . . . ?
C122 O14 C123 C124 -108.9(13) . . . . ?
C123 O14 C122 C121 -166.7(8) . . . . ?
C124 O15 C125 C126 -175.0(10) . . . . ?
C125 O15 C124 C123 164.6(12) . . . . ?
C126 O16 C127 C128 -96.0(14) . . . . ?
C126 O16 C1E C1F 167.1(14) . . . . ?
C127 O16 C126 C125 -146.8(11) . . . . ?
C128 O17 C113 C114 -177.1(11) . . . . ?
C1E O16 C126 C125 170.8(13) . . . . ?
C1F O17 C113 C114 154.5(12) . . . . ?

loop_
_smtbx_masks_void_nr
_smtbx_masks_void_average_x
_smtbx_masks_void_average_y
_smtbx_masks_void_average_z
_smtbx_masks_void_volume
_smtbx_masks_void_count_electrons
_smtbx_masks_void_content
1 0.000 -0.830 0.830 2414.5 332.3 ?
